data_4324381
loop_
_publ_author_name
'Feng Li'
'Jack K. Clegg'
'David Price'
'Cameron J. Kepert'

_publ_section_title
;
 Self-Assembly of a Metallomacrocycle Templated by Iron(II)
;
_journal_name_full 'Inorganic Chemistry'
_journal_page_first 726
_journal_page_last 728
_journal_paper_doi 10.1021/ic102350t
_journal_volume 50
_journal_year 2011
_chemical_formula_moiety 'C84 H68 Ag3 F24 Fe N24 O1, 4(P F6),Cl O4, (C2 H6 O)'
_chemical_formula_sum 'C86 H74 Ag3 Cl F24 Fe N24 O6 P4'
_chemical_formula_weight 2534.48
_chemical_name_systematic
; 
 ? 
;
_space_group_IT_number 60
_symmetry_cell_setting orthorhombic
_symmetry_Int_Tables_number 60
_symmetry_space_group_name_Hall '-P 2n 2ab'
_symmetry_space_group_name_H-M 'P b c n'
_atom_sites_solution_hydrogens geom
_atom_sites_solution_primary direct
_atom_sites_solution_secondary difmap
_audit_creation_method SHELXL-97
_cell_angle_alpha 90.00
_cell_angle_beta 90.00
_cell_angle_gamma 90.00
_cell_formula_units_Z 8
_cell_length_a 28.038(3)
_cell_length_b 22.370(2)
_cell_length_c 30.391(4)
_cell_measurement_reflns_used 1580
_cell_measurement_temperature 150(2)
_cell_measurement_theta_max 16.18
_cell_measurement_theta_min 2.913
_cell_volume 19062(4)
_computing_cell_refinement 'SAINT (Bruker-Nonius, 2003)'
_computing_data_collection 'APEX (Bruker-Nonius, 2003)'
_computing_data_reduction 'SAINT (Bruker-Nonius, 2003), XPREP (Bruker-Nonius, 2003)'
_computing_molecular_graphics
;ORTEP-3 (Farrugia, 1997)
WINGX-32 (Farrugia, 1999) 
;
_computing_publication_material 'enCIFer 1.1 (CCDC, 2005)'
_computing_structure_refinement 'SHELXL-97 (Sheldrick, 1997)'
_computing_structure_solution 'SIR97 (Altomare, et. al. 1999)'
_diffrn_ambient_temperature 150(2)
_diffrn_measured_fraction_theta_full 0.997
_diffrn_measured_fraction_theta_max 0.997
_diffrn_measurement_device_type APEXII-FR591
_diffrn_measurement_method \w+\f
_diffrn_radiation_monochromator graphite
_diffrn_radiation_source 'rotating anode'
_diffrn_radiation_type MoK\a
_diffrn_radiation_wavelength 0.71073
_diffrn_reflns_av_R_equivalents 0.1803
_diffrn_reflns_av_sigmaI/netI 0.2010
_diffrn_reflns_limit_h_max 19
_diffrn_reflns_limit_h_min -28
_diffrn_reflns_limit_k_max 23
_diffrn_reflns_limit_k_min -22
_diffrn_reflns_limit_l_max 31
_diffrn_reflns_limit_l_min -18
_diffrn_reflns_number 44939
_diffrn_reflns_theta_full 21.44
_diffrn_reflns_theta_max 21.44
_diffrn_reflns_theta_min 1.78
_diffrn_standards_decay_% 0
_diffrn_standards_interval_count 0
_diffrn_standards_interval_time 0
_diffrn_standards_number 0
_exptl_absorpt_coefficient_mu 0.966
_exptl_absorpt_correction_T_max 0.7446
_exptl_absorpt_correction_T_min 0.5777
_exptl_absorpt_correction_type multi-scan
_exptl_absorpt_process_details 'SADABS (Sheldrick, 2007)'
_exptl_crystal_colour red
_exptl_crystal_density_diffrn 1.766
_exptl_crystal_description needle
_exptl_crystal_F_000 10128
_exptl_crystal_size_max 0.200
_exptl_crystal_size_mid 0.050
_exptl_crystal_size_min 0.010
_refine_diff_density_max 1.345
_refine_diff_density_min -1.236
_refine_diff_density_rms 0.188
_refine_ls_extinction_method none
_refine_ls_goodness_of_fit_ref 1.031
_refine_ls_hydrogen_treatment constr
_refine_ls_matrix_type full
_refine_ls_number_parameters 1176
_refine_ls_number_reflns 10824
_refine_ls_number_restraints 458
_refine_ls_restrained_S_all 1.015
_refine_ls_R_factor_all 0.2734
_refine_ls_R_factor_gt 0.1484
_refine_ls_shift/su_max 0.001
_refine_ls_shift/su_mean 0.000
_refine_ls_structure_factor_coef Fsqd
_refine_ls_weighting_details 'calc w=1/[\s^2^(Fo^2^)+(0.1127P)^2^+1198.8762P] where P=(Fo^2^+2Fc^2^)/3'
_refine_ls_weighting_scheme calc
_refine_ls_wR_factor_gt 0.3335
_refine_ls_wR_factor_ref 0.4040
_reflns_number_gt 4902
_reflns_number_total 10824
_reflns_threshold_expression >2sigma(I)
_cod_data_source_file ic102350t_si_002_3.cif
_cod_data_source_block fl62
_cod_database_code 4324381

loop_
_symmetry_equiv_pos_as_xyz
'x, y, z'
'-x+1/2, -y+1/2, z+1/2'
'x+1/2, -y+1/2, -z'
'-x, y, -z+1/2'
'-x, -y, -z'
'x-1/2, y-1/2, -z-1/2'
'-x-1/2, y-1/2, z'
'x, -y, z-1/2'

loop_
_atom_site_label
_atom_site_type_symbol
_atom_site_fract_x
_atom_site_fract_y
_atom_site_fract_z
_atom_site_U_iso_or_equiv
_atom_site_adp_type
_atom_site_occupancy
_atom_site_symmetry_multiplicity
_atom_site_calc_flag
_atom_site_refinement_flags
_atom_site_disorder_assembly
_atom_site_disorder_group
C1 C 0.5254(10) 0.1110(15) 0.6344(13) 0.057(9) Uani 1 1 d U . .
C2 C 0.4990(10) 0.0199(12) 0.6599(14) 0.070(12) Uani 1 1 d . . .
H2 H 0.4960 -0.0072 0.6838 0.084 Uiso 1 1 calc R . .
C3 C 0.4813(12) 0.0034(16) 0.6208(13) 0.070(10) Uani 1 1 d U . .
H3 H 0.4651 -0.0336 0.6174 0.084 Uiso 1 1 calc R . .
C4 C 0.4873(12) 0.0426(15) 0.5848(12) 0.070(10) Uani 1 1 d U . .
H4 H 0.4776 0.0315 0.5560 0.084 Uiso 1 1 calc R . .
C5 C 0.5079(10) 0.0975(14) 0.5928(12) 0.058(9) Uani 1 1 d . . .
H5 H 0.5101 0.1262 0.5698 0.069 Uiso 1 1 calc R . .
C6 C 0.5488(9) 0.1692(11) 0.6442(11) 0.035(7) Uani 1 1 d U . .
C7 C 0.5583(10) 0.2192(13) 0.6148(12) 0.056(9) Uani 1 1 d . . .
H7 H 0.5494 0.2234 0.5848 0.067 Uiso 1 1 calc R . .
C8 C 0.5826(10) 0.2576(11) 0.6398(11) 0.046(8) Uani 1 1 d U . .
H8 H 0.5932 0.2960 0.6307 0.055 Uiso 1 1 calc R . .
C9 C 0.6164(9) 0.2553(10) 0.7161(10) 0.041(8) Uani 1 1 d . . .
H9A H 0.5959 0.2577 0.7426 0.049 Uiso 1 1 calc R . .
H9B H 0.6285 0.2959 0.7095 0.049 Uiso 1 1 calc R . .
C10 C 0.6581(9) 0.2134(11) 0.7249(10) 0.032(7) Uani 1 1 d . . .
C11 C 0.6828(8) 0.1857(9) 0.6894(8) 0.020(6) Uani 1 1 d U . .
H11 H 0.6730 0.1969 0.6607 0.024 Uiso 1 1 calc R . .
C12 C 0.7302(8) 0.1306(10) 0.7357(9) 0.026(6) Uani 1 1 d . . .
C13 C 0.7105(10) 0.1545(10) 0.7697(11) 0.038(8) Uani 1 1 d . . .
H13 H 0.7216 0.1423 0.7978 0.046 Uiso 1 1 calc R . .
C14 C 0.6742(9) 0.1969(11) 0.7684(11) 0.045(8) Uani 1 1 d U . .
H14 H 0.6610 0.2138 0.7943 0.054 Uiso 1 1 calc R . .
C15 C 0.7702(8) 0.0854(9) 0.7358(9) 0.024(6) Uani 1 1 d U . .
C16 C 0.8185(8) 0.0305(9) 0.6885(8) 0.018(6) Uani 1 1 d U . .
H16 H 0.8283 0.0195 0.6597 0.022 Uiso 1 1 calc R . .
C17 C 0.8442(9) 0.0072(10) 0.7241(10) 0.031(7) Uani 1 1 d U . .
C18 C 0.8284(9) 0.0235(11) 0.7666(10) 0.037(8) Uani 1 1 d . . .
H18 H 0.8432 0.0074 0.7921 0.045 Uiso 1 1 calc R . .
C19 C 0.7920(8) 0.0622(11) 0.7701(10) 0.037(7) Uani 1 1 d U . .
H19 H 0.7814 0.0734 0.7987 0.045 Uiso 1 1 calc R . .
C20 C 0.8889(10) -0.0310(12) 0.7158(12) 0.059(10) Uani 1 1 d . . .
H20A H 0.9093 -0.0312 0.7424 0.071 Uiso 1 1 calc R . .
H20B H 0.8795 -0.0728 0.7094 0.071 Uiso 1 1 calc R . .
C21 C 0.9231(11) -0.0307(15) 0.6407(13) 0.057(10) Uani 1 1 d . . .
H21 H 0.9146 -0.0702 0.6323 0.069 Uiso 1 1 calc R . .
C22 C 0.9464(12) 0.0113(18) 0.6130(15) 0.077(12) Uani 1 1 d . . .
H22 H 0.9564 0.0075 0.5833 0.093 Uiso 1 1 calc R . .
C23 C 0.9504(10) 0.0600(17) 0.6417(13) 0.061(10) Uani 1 1 d U . .
C24 C 0.9755(7) 0.1178(8) 0.6327(8) 0.063(10) Uani 1 1 d GU . .
N8 N 0.9805(7) 0.1552(9) 0.6689(6) 0.064(8) Uani 1 1 d GU . .
C25 C 1.0021(8) 0.2108(9) 0.6642(9) 0.110(13) Uani 1 1 d GU . .
H25 H 1.0055 0.2364 0.6889 0.132 Uiso 1 1 calc R . .
C26 C 1.0189(8) 0.2288(10) 0.6232(11) 0.16(2) Uani 1 1 d GU . .
H26 H 1.0337 0.2668 0.6200 0.187 Uiso 1 1 calc R . .
C27 C 1.0139(8) 0.1914(14) 0.5870(8) 0.146(18) Uani 1 1 d GU . .
H27 H 1.0254 0.2038 0.5590 0.176 Uiso 1 1 calc R . .
C28 C 0.9923(9) 0.1359(13) 0.5918(7) 0.085(12) Uani 1 1 d GU . .
H28 H 0.9889 0.1103 0.5670 0.102 Uiso 1 1 calc R . .
C29 C 0.6045(10) 0.1076(12) 0.8259(10) 0.044(8) Uani 1 1 d U . .
C30 C 0.5566(11) 0.1874(14) 0.8145(12) 0.064(10) Uani 1 1 d U . .
H30 H 0.5328 0.2074 0.7977 0.077 Uiso 1 1 calc R . .
C31 C 0.5710(10) 0.2126(13) 0.8506(11) 0.048(8) Uani 1 1 d U . .
H31 H 0.5609 0.2520 0.8575 0.058 Uiso 1 1 calc R . .
C32 C 0.5997(11) 0.1835(13) 0.8778(11) 0.054(9) Uani 1 1 d U . .
H32 H 0.6077 0.2009 0.9053 0.065 Uiso 1 1 calc R . .
C33 C 0.6184(11) 0.1278(13) 0.8667(11) 0.057(9) Uani 1 1 d U . .
H33 H 0.6389 0.1057 0.8856 0.068 Uiso 1 1 calc R . .
C34 C 0.6257(10) 0.0489(12) 0.8080(12) 0.041(8) Uani 1 1 d U . .
C35 C 0.6590(12) 0.0111(14) 0.8277(11) 0.063(10) Uani 1 1 d . . .
H35 H 0.6744 0.0166 0.8553 0.076 Uiso 1 1 calc R . .
C36 C 0.6649(12) -0.0348(13) 0.7996(12) 0.063(10) Uani 1 1 d U . .
H36 H 0.6847 -0.0686 0.8044 0.076 Uiso 1 1 calc R . .
C37 C 0.6333(9) -0.0602(11) 0.7248(10) 0.040(8) Uani 1 1 d U . .
H37A H 0.6008 -0.0776 0.7244 0.048 Uiso 1 1 calc R . .
H37B H 0.6564 -0.0936 0.7254 0.048 Uiso 1 1 calc R . .
C38 C 0.6409(10) -0.0235(11) 0.6823(9) 0.036(7) Uani 1 1 d U . .
C39 C 0.6833(8) 0.0092(10) 0.6803(8) 0.024(6) Uani 1 1 d . . .
H39 H 0.7061 0.0052 0.7032 0.029 Uiso 1 1 calc R . .
C40 C 0.6591(9) 0.0532(11) 0.6150(9) 0.032(7) Uani 1 1 d U . .
C41 C 0.6203(9) 0.0154(10) 0.6136(9) 0.028(7) Uani 1 1 d U . .
H41 H 0.5993 0.0165 0.5890 0.033 Uiso 1 1 calc R . .
C42 C 0.6119(9) -0.0232(11) 0.6470(9) 0.037(7) Uani 1 1 d U . .
H42 H 0.5856 -0.0500 0.6455 0.044 Uiso 1 1 calc R . .
C43 C 0.6694(9) 0.1054(11) 0.5849(10) 0.041(8) Uani 1 1 d . . .
C44 C 0.7186(9) 0.1858(11) 0.5743(9) 0.039(8) Uani 1 1 d . . .
H44 H 0.7465 0.2075 0.5821 0.047 Uiso 1 1 calc R . .
C45 C 0.6913(10) 0.2066(11) 0.5394(9) 0.039(7) Uani 1 1 d U . .
C46 C 0.6503(10) 0.1739(13) 0.5284(9) 0.047(8) Uani 1 1 d . . .
H46 H 0.6296 0.1876 0.5059 0.056 Uiso 1 1 calc R . .
C47 C 0.6409(9) 0.1233(11) 0.5501(9) 0.031(7) Uani 1 1 d U . .
H47 H 0.6144 0.0994 0.5416 0.037 Uiso 1 1 calc R . .
C48 C 0.7068(15) 0.2614(17) 0.5126(12) 0.090(13) Uani 1 1 d . . .
H48A H 0.6919 0.2602 0.4830 0.109 Uiso 1 1 calc R . .
H48B H 0.6964 0.2985 0.5275 0.109 Uiso 1 1 calc R . .
C49 C 0.7888(14) 0.2949(14) 0.5319(12) 0.069(12) Uani 1 1 d . . .
H49 H 0.7818 0.3260 0.5523 0.082 Uiso 1 1 calc R . .
C50 C 0.8320(16) 0.2739(17) 0.5192(15) 0.090(13) Uani 1 1 d U . .
H50 H 0.8620 0.2887 0.5287 0.108 Uiso 1 1 calc R . .
C51 C 0.8250(17) 0.229(2) 0.4909(15) 0.091(12) Uani 1 1 d U B .
C52 C 0.8578(12) 0.1926(15) 0.4698(11) 0.061(8) Uani 1 1 d U B .
C53 C 0.8754(12) 0.1053(18) 0.4188(13) 0.081(12) Uani 1 1 d . . .
H53 H 0.8639 0.0718 0.4028 0.097 Uiso 1 1 calc R . .
C54 C 0.9244(12) 0.1208(19) 0.4193(15) 0.100(15) Uani 1 1 d . . .
H54 H 0.9463 0.1003 0.4008 0.121 Uiso 1 1 calc R . .
C55 C 0.9405(15) 0.166(2) 0.4470(17) 0.105(15) Uani 1 1 d U . .
H55 H 0.9735 0.1715 0.4528 0.126 Uiso 1 1 calc R . .
C56 C 0.9094(14) 0.201(2) 0.4641(16) 0.108(19) Uani 1 1 d . . .
H56 H 0.9216 0.2374 0.4750 0.130 Uiso 1 1 calc R . .
C57 C 0.8899(8) 0.1304(9) 0.8225(8) 0.068(9) Uani 1 1 d GU . .
N17 N 0.9210(8) 0.0972(11) 0.7965(6) 0.067(8) Uani 1 1 d GU . .
C58 C 0.9409(8) 0.0448(11) 0.8127(9) 0.142(19) Uani 1 1 d GU . .
H58 H 0.9621 0.0222 0.7949 0.171 Uiso 1 1 calc R . .
C59 C 0.9299(10) 0.0255(10) 0.8550(10) 0.139(18) Uani 1 1 d GU . .
H59 H 0.9435 -0.0103 0.8660 0.167 Uiso 1 1 calc R . .
C60 C 0.8988(10) 0.0586(13) 0.8810(7) 0.109(14) Uani 1 1 d GU . .
H60 H 0.8913 0.0454 0.9099 0.131 Uiso 1 1 calc R . .
C61 C 0.8789(9) 0.1111(12) 0.8648(8) 0.127(17) Uani 1 1 d GU . .
H61 H 0.8577 0.1337 0.8826 0.152 Uiso 1 1 calc R . .
C62 C 0.8725(11) 0.1760(14) 0.7979(11) 0.050(8) Uani 1 1 d U . .
C63 C 0.8349(13) 0.2142(14) 0.8063(13) 0.079(11) Uani 1 1 d U . .
H63 H 0.8164 0.2097 0.8322 0.095 Uiso 1 1 calc R . .
C64 C 0.8247(13) 0.2575(15) 0.7777(12) 0.070(9) Uani 1 1 d U . .
H64 H 0.8001 0.2866 0.7788 0.084 Uiso 1 1 calc R . .
C65 C 0.8672(11) 0.2791(13) 0.7024(11) 0.055(8) Uani 1 1 d U . .
H65A H 0.9008 0.2921 0.6996 0.066 Uiso 1 1 calc R . .
H65B H 0.8466 0.3150 0.7006 0.066 Uiso 1 1 calc R . .
C66 C 0.8545(10) 0.2354(11) 0.6647(10) 0.037(7) Uani 1 1 d U . .
C67 C 0.8129(9) 0.2003(10) 0.6679(9) 0.033(7) Uani 1 1 d U . .
H67 H 0.7922 0.2075 0.6921 0.040 Uiso 1 1 calc R . .
C68 C 0.8342(9) 0.1468(11) 0.6080(9) 0.034(7) Uani 1 1 d U . .
C69 C 0.8739(9) 0.1833(12) 0.6025(9) 0.040(8) Uani 1 1 d U . .
H69 H 0.8940 0.1763 0.5779 0.048 Uiso 1 1 calc R . .
C70 C 0.8852(10) 0.2269(10) 0.6294(9) 0.035(8) Uani 1 1 d . . .
H70 H 0.9126 0.2511 0.6250 0.042 Uiso 1 1 calc R . .
C71 C 0.8214(8) 0.0948(10) 0.5810(8) 0.025(6) Uani 1 1 d U . .
C72 C 0.7663(9) 0.0169(10) 0.5714(8) 0.024(6) Uani 1 1 d . . .
H72 H 0.7387 -0.0042 0.5806 0.028 Uiso 1 1 calc R . .
C73 C 0.7900(10) -0.0008(11) 0.5332(9) 0.033(7) Uani 1 1 d U . .
C74 C 0.8299(10) 0.0271(12) 0.5180(10) 0.045(8) Uani 1 1 d U . .
H74 H 0.8452 0.0154 0.4915 0.054 Uiso 1 1 calc R . .
C75 C 0.8470(9) 0.0748(11) 0.5445(9) 0.035(7) Uani 1 1 d U . .
H75 H 0.8764 0.0934 0.5371 0.042 Uiso 1 1 calc R . .
C76 C 0.7661(10) -0.0481(12) 0.5053(10) 0.048(8) Uani 1 1 d . . .
H76A H 0.7868 -0.0582 0.4800 0.058 Uiso 1 1 calc R . .
H76B H 0.7615 -0.0848 0.5230 0.058 Uiso 1 1 calc R . .
C77 C 0.6768(12) -0.0504(13) 0.4978(11) 0.052(9) Uani 1 1 d . . .
H77 H 0.6691 -0.0847 0.5148 0.062 Uiso 1 1 calc R . .
C78 C 0.6454(11) -0.0130(13) 0.4757(11) 0.052(9) Uani 1 1 d . . .
H78 H 0.6118 -0.0178 0.4732 0.063 Uiso 1 1 calc R . .
C79 C 0.6720(11) 0.0316(11) 0.4585(10) 0.039(8) Uani 1 1 d . . .
C80 C 0.6577(10) 0.0836(13) 0.4346(10) 0.048(9) Uani 1 1 d . . .
C81 C 0.6772(12) 0.1741(15) 0.3987(15) 0.088(14) Uani 1 1 d . . .
H81 H 0.7009 0.2022 0.3902 0.105 Uiso 1 1 calc R B .
C82 C 0.6299(15) 0.1833(17) 0.3890(15) 0.109(15) Uani 1 1 d U B .
H82 H 0.6186 0.2232 0.3866 0.131 Uiso 1 1 calc R A 1
C83 C 0.595(2) 0.132(2) 0.382(2) 0.050(9) Uani 0.50 1 d PU B 1
H83 H 0.5672 0.1308 0.3641 0.060 Uiso 0.50 1 calc PR B 1
C84 C 0.615(2) 0.088(3) 0.409(2) 0.050(9) Uani 0.50 1 d PU B 1
H84 H 0.5957 0.0536 0.4111 0.060 Uiso 0.50 1 calc PR B 1
C83A C 0.596(2) 0.158(3) 0.417(2) 0.050(9) Uani 0.50 1 d PU B 2
H83A H 0.5678 0.1801 0.4247 0.060 Uiso 0.50 1 calc PR B 2
C84A C 0.604(2) 0.099(3) 0.432(2) 0.050(9) Uani 0.50 1 d PU B 2
H84A H 0.5789 0.0725 0.4401 0.060 Uiso 0.50 1 calc PR B 2
N1 N 0.5216(7) 0.0745(10) 0.6679(9) 0.044(7) Uani 1 1 d U . .
N2 N 0.5696(7) 0.1784(9) 0.6824(9) 0.039(6) Uani 1 1 d U . .
N3 N 0.5898(8) 0.2334(10) 0.6801(8) 0.037(6) Uani 1 1 d U . .
N4 N 0.7179(6) 0.1463(8) 0.6916(6) 0.018(5) Uani 1 1 d U . .
N5 N 0.7818(7) 0.0663(8) 0.6922(6) 0.023(5) Uani 1 1 d U . .
N6 N 0.9149(9) -0.0069(11) 0.6795(11) 0.053(8) Uani 1 1 d . . .
N7 N 0.9323(8) 0.0481(12) 0.6806(9) 0.056(7) Uani 1 1 d U . .
N9 N 0.5736(7) 0.1335(9) 0.7987(7) 0.031(5) Uani 1 1 d U . .
N10 N 0.6137(7) 0.0268(9) 0.7706(9) 0.037(6) Uani 1 1 d U . .
N11 N 0.6389(7) -0.0249(9) 0.7645(9) 0.036(6) Uani 1 1 d . . .
N12 N 0.6927(7) 0.0475(8) 0.6454(7) 0.026(5) Uani 1 1 d . . .
N13 N 0.7076(7) 0.1361(8) 0.5977(6) 0.022(5) Uani 1 1 d U . .
N14 N 0.7581(13) 0.2607(14) 0.5086(11) 0.084(10) Uani 1 1 d U . .
N15 N 0.7775(11) 0.2187(14) 0.4839(11) 0.077(9) Uani 1 1 d U . .
N16 N 0.8451(9) 0.1418(13) 0.4431(9) 0.064(7) Uani 1 1 d U . .
N18 N 0.8860(10) 0.2023(12) 0.7596(10) 0.064(8) Uani 1 1 d . . .
N19 N 0.8600(9) 0.2490(13) 0.7453(10) 0.065(8) Uani 1 1 d U . .
N20 N 0.8007(6) 0.1578(7) 0.6393(6) 0.019(5) Uani 1 1 d U . .
N21 N 0.7824(7) 0.0646(8) 0.5959(7) 0.025(5) Uani 1 1 d U . .
N22 N 0.7212(9) -0.0275(10) 0.4898(8) 0.042(6) Uani 1 1 d U B .
N23 N 0.7183(8) 0.0253(10) 0.4665(7) 0.040(6) Uani 1 1 d . . .
N24 N 0.6883(8) 0.1265(11) 0.4196(8) 0.049(7) Uani 1 1 d . B .
O1E O 0.7391(10) 0.3893(13) 0.8092(15) 0.19(2) Uani 1 1 d . . .
H1E H 0.7316 0.4151 0.8286 0.282 Uiso 1 1 d R . .
C1E C 0.7075(15) 0.3435(14) 0.8233(11) 0.078(12) Uani 1 1 d . . .
H1E1 H 0.7092 0.3397 0.8557 0.094 Uiso 1 1 calc R . .
H1E2 H 0.7175 0.3049 0.8103 0.094 Uiso 1 1 calc R . .
C2E C 0.6574(13) 0.3567(17) 0.8100(13) 0.090(13) Uani 1 1 d . . .
H2E1 H 0.6484 0.3966 0.8206 0.135 Uiso 1 1 calc R . .
H2E2 H 0.6360 0.3269 0.8229 0.135 Uiso 1 1 calc R . .
H2E3 H 0.6548 0.3555 0.7779 0.135 Uiso 1 1 calc R . .
Fe1 Fe 0.74738(12) 0.10359(14) 0.64404(11) 0.0203(9) Uani 1 1 d . . .
Ag1 Ag 0.55709(8) 0.09305(9) 0.73231(9) 0.0537(8) Uani 1 1 d . . .
Ag2 Ag 0.9453(5) 0.1302(5) 0.7361(3) 0.068(2) Uani 0.75 1 d P . 1
Ag2A Ag 0.9424(16) 0.1336(19) 0.7211(12) 0.068(2) Uani 0.25 1 d P . 2
Ag3 Ag 0.7658(3) 0.1171(4) 0.4467(3) 0.040(4) Uani 0.50 1 d P B 1
Ag3A Ag 0.7573(6) 0.1463(6) 0.4492(6) 0.040(4) Uani 0.25 1 d P B 2
Ag3B Ag 0.7711(10) 0.0965(12) 0.4391(8) 0.040(4) Uani 0.25 1 d P B 3
P1 P 0.5000 0.3631(6) 0.7500 0.104(4) Uani 1 2 d S . .
P2 P 1.0000 0.3619(7) 0.7500 0.109(5) Uani 1 2 d S . .
P3 P 0.5869(6) 0.3712(8) 0.5311(7) 0.127(5) Uani 0.50 1 d PG C 1
F8 F 0.6261(9) 0.3486(13) 0.5651(10) 0.127(5) Uani 0.50 1 d PG C 1
F9 F 0.5463(9) 0.3626(14) 0.5680(9) 0.127(5) Uani 0.50 1 d PG C 1
F10 F 0.5778(10) 0.3043(9) 0.5152(11) 0.127(5) Uani 0.50 1 d PG C 1
F11 F 0.5948(10) 0.4383(9) 0.5479(11) 0.127(5) Uani 0.50 1 d PG C 1
F12 F 0.6271(9) 0.3799(14) 0.4950(9) 0.127(5) Uani 0.50 1 d PG C 1
F13 F 0.5467(9) 0.3938(14) 0.4977(10) 0.127(5) Uani 0.50 1 d PG C 1
P3A P 0.5860(5) 0.3674(7) 0.5136(8) 0.127(5) Uani 0.50 1 d PG D 2
F8A F 0.6374(6) 0.3914(13) 0.5270(12) 0.127(5) Uani 0.50 1 d PG D 2
F9A F 0.5699(10) 0.3699(15) 0.5644(8) 0.127(5) Uani 0.50 1 d PG D 2
F10A F 0.6032(10) 0.3003(8) 0.5208(12) 0.127(5) Uani 0.50 1 d PG D 2
F11A F 0.5680(10) 0.4349(8) 0.5077(12) 0.127(5) Uani 0.50 1 d PG D 2
F12A F 0.6020(10) 0.3654(14) 0.4636(8) 0.127(5) Uani 0.50 1 d PG D 2
F13A F 0.5340(6) 0.3433(13) 0.5012(11) 0.127(5) Uani 0.50 1 d PG D 2
P4 P 0.7338(8) 0.3605(8) 0.6647(9) 0.098(4) Uani 0.60 1 d P E 1
F20 F 0.7912(12) 0.3667(12) 0.6544(15) 0.098(4) Uani 0.60 1 d P E 1
F21 F 0.6826(12) 0.3591(13) 0.6788(14) 0.098(4) Uani 0.60 1 d P E 1
F22 F 0.7457(11) 0.4065(12) 0.7097(14) 0.098(4) Uani 0.60 1 d P E 1
F23 F 0.7299(11) 0.4136(13) 0.6334(15) 0.098(4) Uani 0.60 1 d P E 1
F24 F 0.7303(12) 0.3114(13) 0.6321(14) 0.098(4) Uani 0.60 1 d P E 1
F25 F 0.7424(12) 0.3041(12) 0.7059(14) 0.098(4) Uani 0.60 1 d P E 1
P4A P 0.7341(8) 0.3572(8) 0.6537(10) 0.098(4) Uani 0.40 1 d PG F 2
F20A F 0.7304(13) 0.3807(14) 0.6044(11) 0.098(4) Uani 0.40 1 d PG F 2
F22A F 0.6783(8) 0.3711(14) 0.6607(14) 0.098(4) Uani 0.40 1 d PG F 2
F21A F 0.7205(12) 0.2914(9) 0.6373(12) 0.098(4) Uani 0.40 1 d PG F 2
F23A F 0.7462(12) 0.4231(9) 0.6703(14) 0.098(4) Uani 0.40 1 d PG F 2
F24A F 0.7890(8) 0.3434(13) 0.6464(14) 0.098(4) Uani 0.40 1 d PG F 2
F25A F 0.7368(13) 0.3341(14) 0.7034(10) 0.098(4) Uani 0.40 1 d PG F 2
P5 P 0.9573(4) 0.3713(4) 0.5394(4) 0.078(3) Uani 1 1 d . . .
F1 F 0.5000 0.4315(11) 0.7500 0.104(4) Uani 1 2 d S . .
F2 F 0.4574(6) 0.3632(8) 0.7154(9) 0.104(4) Uani 1 1 d . . .
F3 F 0.4607(6) 0.3619(8) 0.7875(9) 0.104(4) Uani 1 1 d . . .
F4 F 0.5000 0.2926(11) 0.7500 0.104(4) Uani 1 2 d S . .
F5 F 0.9716(16) 0.3757(16) 0.706(2) 0.109(5) Uani 0.50 1 d P G 1
F6 F 1.0485(13) 0.3398(17) 0.7323(18) 0.109(5) Uani 0.50 1 d P G 1
F7 F 1.0000 0.4283(11) 0.7500 0.109(5) Uani 1 2 d S G 1
F5A F 1.0452(12) 0.3938(16) 0.7194(18) 0.109(5) Uani 0.50 1 d P G -2
F6A F 1.0221(11) 0.2989(16) 0.7386(18) 0.109(5) Uani 0.50 1 d P G -2
F7A F 0.9761(16) 0.3531(16) 0.701(2) 0.109(5) Uani 0.50 1 d P G -2
F14 F 0.9042(8) 0.3794(10) 0.5624(8) 0.111(3) Uani 1 1 d . . .
F15 F 1.0047(9) 0.3702(10) 0.5238(8) 0.111(3) Uani 1 1 d . . .
F16 F 0.9526(8) 0.4397(10) 0.5372(8) 0.111(3) Uani 1 1 d . . .
F17 F 0.9516(8) 0.3034(10) 0.5484(8) 0.111(3) Uani 1 1 d . . .
F18 F 0.9808(8) 0.3770(10) 0.5885(8) 0.111(3) Uani 1 1 d . . .
F19 F 0.9334(8) 0.3645(10) 0.4929(8) 0.111(3) Uani 1 1 d . . .
O1W O 0.7882(8) 0.0165(9) 0.3812(10) 0.097(9) Uani 1 1 d . . .
O1 O 0.7468(10) 0.1030(11) 0.8733(7) 0.099(4) Uani 1 1 d . H 1
O2 O 0.7312(10) 0.2038(11) 0.8756(8) 0.099(4) Uani 1 1 d . H 1
O3 O 0.7889(11) 0.1655(11) 0.9235(8) 0.099(4) Uani 1 1 d . H 1
O4 O 0.7080(11) 0.1455(11) 0.9352(8) 0.099(4) Uani 1 1 d . H 1
Cl1 Cl 0.7421(4) 0.1552(3) 0.9032(3) 0.061(2) Uani 1 1 d . H 1

loop_
_atom_site_aniso_label
_atom_site_aniso_U_11
_atom_site_aniso_U_22
_atom_site_aniso_U_33
_atom_site_aniso_U_23
_atom_site_aniso_U_13
_atom_site_aniso_U_12
C1 0.016(16) 0.06(2) 0.09(3) 0.00(2) -0.013(18) 0.006(15)
C2 0.026(18) 0.035(19) 0.15(4) -0.03(2) -0.01(2) 0.014(15)
C3 0.063(13) 0.069(13) 0.077(13) -0.010(10) -0.013(9) -0.007(9)
C4 0.068(13) 0.074(13) 0.069(13) -0.012(9) -0.004(9) -0.006(9)
C5 0.036(19) 0.06(2) 0.07(3) -0.02(2) -0.035(19) 0.017(16)
C6 0.012(14) 0.029(15) 0.06(2) 0.005(15) 0.001(15) 0.011(12)
C7 0.04(2) 0.05(2) 0.07(3) -0.02(2) -0.006(19) 0.019(17)
C8 0.050(19) 0.009(14) 0.08(2) -0.006(16) 0.007(18) 0.002(13)
C9 0.028(17) 0.013(14) 0.08(3) 0.004(15) 0.019(17) -0.005(12)
C10 0.020(16) 0.032(15) 0.04(2) 0.011(14) 0.013(15) -0.015(13)
C11 0.018(9) 0.017(9) 0.024(10) -0.002(8) 0.001(8) -0.006(8)
C12 0.023(15) 0.026(14) 0.028(17) -0.018(14) -0.005(14) 0.007(12)
C13 0.042(18) 0.010(14) 0.06(2) 0.012(15) -0.032(18) -0.009(13)
C14 0.030(17) 0.032(16) 0.07(2) -0.024(16) 0.011(17) -0.024(14)
C15 0.022(9) 0.021(9) 0.029(10) 0.005(8) 0.002(8) 0.008(8)
C16 0.021(9) 0.014(9) 0.019(10) 0.001(8) -0.006(8) 0.007(8)
C17 0.024(16) 0.014(13) 0.06(2) 0.007(13) 0.001(15) 0.010(11)
C18 0.019(16) 0.033(16) 0.06(2) 0.015(16) -0.007(16) 0.013(13)
C19 0.014(14) 0.041(15) 0.056(19) 0.013(15) -0.009(14) -0.016(13)
C20 0.032(19) 0.036(18) 0.11(3) 0.040(19) -0.01(2) 0.006(15)
C21 0.04(2) 0.07(2) 0.06(3) -0.01(2) -0.02(2) 0.020(18)
C22 0.04(2) 0.09(3) 0.10(4) 0.03(3) 0.01(2) 0.01(2)
C23 0.018(19) 0.10(3) 0.07(2) 0.03(2) 0.000(17) 0.021(18)
C24 0.051(12) 0.067(12) 0.070(13) 0.010(9) 0.008(9) 0.005(9)
N8 0.049(10) 0.067(11) 0.076(11) 0.017(9) 0.001(9) 0.008(8)
C25 0.04(2) 0.05(2) 0.23(4) 0.06(3) -0.03(3) -0.015(18)
C26 0.06(3) 0.14(3) 0.27(4) 0.10(3) 0.01(3) -0.01(3)
C27 0.06(3) 0.15(4) 0.23(4) 0.12(3) 0.03(4) 0.02(3)
C28 0.081(14) 0.088(14) 0.087(14) 0.011(10) 0.004(10) 0.008(10)
C29 0.043(18) 0.040(17) 0.05(2) -0.001(15) 0.029(16) -0.024(15)
C30 0.031(17) 0.08(2) 0.08(2) -0.017(18) 0.026(17) -0.032(16)
C31 0.046(11) 0.044(11) 0.054(12) -0.015(9) 0.003(9) 0.000(9)
C32 0.056(12) 0.056(11) 0.050(12) -0.013(9) 0.007(9) -0.010(9)
C33 0.056(12) 0.053(12) 0.061(12) -0.004(9) 0.017(9) -0.004(9)
C34 0.023(17) 0.029(17) 0.07(2) 0.005(17) -0.010(16) -0.016(14)
C35 0.09(3) 0.05(2) 0.05(2) -0.011(19) -0.02(2) -0.02(2)
C36 0.09(2) 0.029(18) 0.07(2) 0.022(18) -0.03(2) 0.009(17)
C37 0.012(14) 0.029(15) 0.08(2) 0.004(16) 0.002(15) 0.012(12)
C38 0.036(11) 0.028(10) 0.042(11) -0.002(8) 0.001(9) 0.005(8)
C39 0.007(14) 0.037(16) 0.029(17) -0.008(14) -0.008(12) -0.002(12)
C40 0.024(16) 0.038(16) 0.035(17) -0.005(13) -0.013(14) 0.016(13)
C41 0.024(10) 0.028(10) 0.032(10) -0.011(8) -0.012(8) -0.001(8)
C42 0.033(10) 0.032(10) 0.045(11) -0.013(9) -0.003(9) -0.007(8)
C43 0.028(17) 0.021(15) 0.07(2) 0.022(15) -0.004(16) 0.009(13)
C44 0.021(16) 0.037(17) 0.06(2) 0.005(15) -0.019(15) 0.017(13)
C45 0.040(11) 0.034(10) 0.042(11) 0.003(9) -0.004(9) 0.011(9)
C46 0.05(2) 0.07(2) 0.024(18) -0.005(16) -0.002(16) 0.026(17)
C47 0.031(10) 0.032(10) 0.030(10) -0.002(8) -0.003(9) 0.012(8)
C48 0.11(4) 0.11(3) 0.05(3) 0.04(2) -0.04(3) 0.00(3)
C49 0.08(3) 0.04(2) 0.09(3) 0.018(19) -0.05(3) -0.03(2)
C50 0.08(3) 0.07(2) 0.11(3) 0.06(2) -0.02(3) -0.03(2)
C51 0.090(14) 0.092(14) 0.091(14) 0.016(9) -0.010(10) -0.005(9)
C52 0.06(2) 0.066(18) 0.06(2) 0.046(12) -0.030(15) -0.017(13)
C53 0.03(2) 0.11(3) 0.10(3) -0.01(3) -0.01(2) -0.01(2)
C54 0.03(2) 0.13(4) 0.14(4) -0.03(3) -0.04(2) -0.01(2)
C55 0.04(2) 0.13(3) 0.15(4) 0.05(3) -0.03(3) -0.04(2)
C56 0.05(3) 0.12(4) 0.16(5) 0.10(4) -0.04(3) -0.02(3)
C57 0.09(2) 0.07(2) 0.04(2) -0.004(16) -0.032(16) -0.033(17)
N17 0.063(11) 0.066(11) 0.073(11) 0.016(9) -0.018(9) -0.023(8)
C58 0.09(3) 0.17(4) 0.17(4) 0.06(3) -0.06(3) -0.06(3)
C59 0.09(3) 0.20(4) 0.13(4) 0.00(3) 0.02(3) 0.00(3)
C60 0.106(17) 0.114(17) 0.106(17) 0.000(10) -0.009(10) -0.007(10)
C61 0.124(19) 0.126(19) 0.130(19) -0.002(10) -0.011(10) -0.018(10)
C62 0.047(11) 0.050(11) 0.051(12) -0.015(9) -0.005(9) -0.004(9)
C63 0.09(3) 0.054(19) 0.09(2) -0.003(15) -0.020(18) -0.052(19)
C64 0.069(12) 0.067(12) 0.074(12) -0.017(9) 0.007(8) 0.000(9)
C65 0.040(19) 0.05(2) 0.075(18) -0.036(15) -0.001(16) -0.009(15)
C66 0.034(10) 0.031(10) 0.046(11) 0.003(9) 0.001(9) 0.009(8)
C67 0.029(10) 0.028(10) 0.042(11) 0.003(8) 0.003(8) -0.005(8)
C68 0.037(10) 0.030(10) 0.036(10) 0.013(8) 0.007(9) 0.001(8)
C69 0.036(11) 0.045(11) 0.039(11) 0.002(9) 0.004(9) -0.008(8)
C70 0.043(18) 0.016(14) 0.05(2) 0.005(13) -0.030(16) 0.000(12)
C71 0.019(9) 0.029(9) 0.028(10) 0.002(8) -0.007(8) 0.003(8)
C72 0.021(15) 0.018(14) 0.033(18) -0.005(12) -0.007(14) 0.001(11)
C73 0.038(18) 0.030(15) 0.031(18) -0.004(14) -0.020(15) -0.017(14)
C74 0.046(19) 0.057(18) 0.031(18) 0.018(15) -0.014(16) 0.023(16)
C75 0.033(10) 0.035(10) 0.037(11) 0.007(8) -0.001(9) -0.014(8)
C76 0.05(2) 0.044(18) 0.05(2) 0.007(16) 0.012(18) 0.018(16)
C77 0.05(2) 0.041(19) 0.07(3) 0.011(17) 0.025(19) -0.009(17)
C78 0.029(19) 0.05(2) 0.08(3) 0.000(19) 0.023(19) -0.020(17)
C79 0.04(2) 0.021(16) 0.06(2) 0.002(15) 0.002(17) 0.009(15)
C80 0.032(18) 0.06(2) 0.06(2) -0.024(18) -0.007(17) -0.014(16)
C81 0.03(2) 0.06(2) 0.17(4) 0.03(3) 0.02(3) -0.013(18)
C82 0.08(3) 0.09(3) 0.16(4) 0.10(3) 0.01(3) 0.00(2)
C83 0.049(9) 0.050(9) 0.050(10) 0.000(5) 0.000(5) 0.002(5)
C84 0.049(9) 0.050(9) 0.050(10) 0.000(5) 0.000(5) 0.002(5)
C83A 0.049(9) 0.050(9) 0.050(10) 0.000(5) 0.000(5) 0.002(5)
C84A 0.049(9) 0.050(9) 0.050(10) 0.000(5) 0.000(5) 0.002(5)
N1 0.022(13) 0.030(14) 0.08(2) -0.024(14) -0.025(14) 0.015(11)
N2 0.015(13) 0.039(14) 0.065(18) -0.016(12) -0.005(13) -0.012(10)
N3 0.033(9) 0.036(9) 0.041(10) -0.009(8) 0.009(8) 0.008(8)
N4 0.009(11) 0.026(11) 0.018(12) -0.009(10) -0.007(9) -0.005(9)
N5 0.024(9) 0.024(8) 0.020(9) 0.000(7) -0.010(7) 0.000(7)
N6 0.042(17) 0.031(16) 0.09(3) 0.027(16) 0.005(17) 0.010(13)
N7 0.026(15) 0.064(18) 0.077(18) 0.023(15) 0.018(13) 0.012(13)
N9 0.032(9) 0.023(8) 0.039(9) 0.004(8) 0.008(8) -0.009(7)
N10 0.011(11) 0.027(12) 0.073(18) -0.005(13) 0.002(13) -0.010(10)
N11 0.030(14) 0.024(13) 0.055(19) -0.016(13) 0.013(14) 0.007(11)
N12 0.020(13) 0.022(12) 0.035(14) 0.008(11) -0.002(12) 0.001(9)
N13 0.020(8) 0.020(8) 0.026(9) -0.004(7) 0.005(7) 0.008(7)
N14 0.09(2) 0.08(2) 0.08(2) 0.049(18) -0.01(2) -0.05(2)
N15 0.079(12) 0.077(12) 0.075(12) 0.017(9) -0.007(9) 0.002(9)
N16 0.030(15) 0.11(2) 0.055(19) 0.021(13) -0.012(14) -0.021(14)
N18 0.07(2) 0.048(17) 0.08(2) 0.001(16) -0.013(18) -0.033(15)
N19 0.048(17) 0.08(2) 0.067(17) -0.046(13) 0.001(13) -0.025(16)
N20 0.020(8) 0.015(8) 0.022(8) 0.001(7) -0.007(7) 0.009(7)
N21 0.021(9) 0.026(8) 0.030(9) 0.004(7) 0.011(7) 0.004(7)
N22 0.050(18) 0.035(14) 0.041(16) -0.004(12) 0.017(13) 0.028(13)
N23 0.037(17) 0.048(16) 0.035(16) -0.011(13) -0.008(12) 0.017(12)
N24 0.037(16) 0.051(17) 0.058(18) 0.029(14) -0.017(14) -0.010(13)
O1E 0.10(2) 0.10(2) 0.37(6) 0.12(3) -0.04(3) -0.045(19)
C1E 0.14(4) 0.05(2) 0.05(2) -0.004(17) -0.01(2) -0.03(2)
C2E 0.09(3) 0.10(3) 0.08(3) -0.02(2) -0.04(3) 0.00(2)
Fe1 0.0178(19) 0.0135(17) 0.030(2) -0.0018(17) -0.0014(18) 0.0019(15)
Ag1 0.0380(14) 0.0438(14) 0.079(2) -0.0067(14) -0.0014(14) -0.0034(11)
Ag2 0.043(2) 0.049(2) 0.110(8) 0.007(5) -0.031(5) -0.0046(17)
Ag2A 0.043(2) 0.049(2) 0.110(8) 0.007(5) -0.031(5) -0.0046(17)
Ag3 0.029(5) 0.042(12) 0.047(4) -0.018(7) 0.006(4) 0.006(7)
Ag3A 0.029(5) 0.042(12) 0.047(4) -0.018(7) 0.006(4) 0.006(7)
Ag3B 0.029(5) 0.042(12) 0.047(4) -0.018(7) 0.006(4) 0.006(7)
P1 0.053(5) 0.055(5) 0.204(12) 0.000 0.049(6) 0.000
P2 0.049(7) 0.059(6) 0.220(15) 0.000 -0.034(7) 0.000
P3 0.077(7) 0.118(7) 0.187(14) 0.025(10) -0.029(8) -0.020(6)
F8 0.077(7) 0.118(7) 0.187(14) 0.025(10) -0.029(8) -0.020(6)
F9 0.077(7) 0.118(7) 0.187(14) 0.025(10) -0.029(8) -0.020(6)
F10 0.077(7) 0.118(7) 0.187(14) 0.025(10) -0.029(8) -0.020(6)
F11 0.077(7) 0.118(7) 0.187(14) 0.025(10) -0.029(8) -0.020(6)
F12 0.077(7) 0.118(7) 0.187(14) 0.025(10) -0.029(8) -0.020(6)
F13 0.077(7) 0.118(7) 0.187(14) 0.025(10) -0.029(8) -0.020(6)
P3A 0.077(7) 0.118(7) 0.187(14) 0.025(10) -0.029(8) -0.020(6)
F8A 0.077(7) 0.118(7) 0.187(14) 0.025(10) -0.029(8) -0.020(6)
F9A 0.077(7) 0.118(7) 0.187(14) 0.025(10) -0.029(8) -0.020(6)
F10A 0.077(7) 0.118(7) 0.187(14) 0.025(10) -0.029(8) -0.020(6)
F11A 0.077(7) 0.118(7) 0.187(14) 0.025(10) -0.029(8) -0.020(6)
F12A 0.077(7) 0.118(7) 0.187(14) 0.025(10) -0.029(8) -0.020(6)
F13A 0.077(7) 0.118(7) 0.187(14) 0.025(10) -0.029(8) -0.020(6)
P4 0.077(5) 0.037(4) 0.181(11) 0.007(5) 0.006(7) -0.006(5)
F20 0.077(5) 0.037(4) 0.181(11) 0.007(5) 0.006(7) -0.006(5)
F21 0.077(5) 0.037(4) 0.181(11) 0.007(5) 0.006(7) -0.006(5)
F22 0.077(5) 0.037(4) 0.181(11) 0.007(5) 0.006(7) -0.006(5)
F23 0.077(5) 0.037(4) 0.181(11) 0.007(5) 0.006(7) -0.006(5)
F24 0.077(5) 0.037(4) 0.181(11) 0.007(5) 0.006(7) -0.006(5)
F25 0.077(5) 0.037(4) 0.181(11) 0.007(5) 0.006(7) -0.006(5)
P4A 0.077(5) 0.037(4) 0.181(11) 0.007(5) 0.006(7) -0.006(5)
F20A 0.077(5) 0.037(4) 0.181(11) 0.007(5) 0.006(7) -0.006(5)
F22A 0.077(5) 0.037(4) 0.181(11) 0.007(5) 0.006(7) -0.006(5)
F21A 0.077(5) 0.037(4) 0.181(11) 0.007(5) 0.006(7) -0.006(5)
F23A 0.077(5) 0.037(4) 0.181(11) 0.007(5) 0.006(7) -0.006(5)
F24A 0.077(5) 0.037(4) 0.181(11) 0.007(5) 0.006(7) -0.006(5)
F25A 0.077(5) 0.037(4) 0.181(11) 0.007(5) 0.006(7) -0.006(5)
P5 0.084(9) 0.046(6) 0.103(9) 0.012(5) -0.038(7) -0.019(5)
F1 0.053(5) 0.055(5) 0.204(12) 0.000 0.049(6) 0.000
F2 0.053(5) 0.055(5) 0.204(12) 0.000 0.049(6) 0.000
F3 0.053(5) 0.055(5) 0.204(12) 0.000 0.049(6) 0.000
F4 0.053(5) 0.055(5) 0.204(12) 0.000 0.049(6) 0.000
F5 0.049(7) 0.059(6) 0.220(15) 0.000 -0.034(7) 0.000
F6 0.049(7) 0.059(6) 0.220(15) 0.000 -0.034(7) 0.000
F7 0.049(7) 0.059(6) 0.220(15) 0.000 -0.034(7) 0.000
F5A 0.049(7) 0.059(6) 0.220(15) 0.000 -0.034(7) 0.000
F6A 0.049(7) 0.059(6) 0.220(15) 0.000 -0.034(7) 0.000
F7A 0.049(7) 0.059(6) 0.220(15) 0.000 -0.034(7) 0.000
F14 0.113(8) 0.121(8) 0.099(8) -0.014(6) -0.040(6) -0.003(6)
F15 0.113(8) 0.121(8) 0.099(8) -0.014(6) -0.040(6) -0.003(6)
F16 0.113(8) 0.121(8) 0.099(8) -0.014(6) -0.040(6) -0.003(6)
F17 0.113(8) 0.121(8) 0.099(8) -0.014(6) -0.040(6) -0.003(6)
F18 0.113(8) 0.121(8) 0.099(8) -0.014(6) -0.040(6) -0.003(6)
F19 0.113(8) 0.121(8) 0.099(8) -0.014(6) -0.040(6) -0.003(6)
O1W 0.076(17) 0.058(15) 0.16(3) -0.029(16) 0.033(18) -0.001(12)
O1 0.152(13) 0.093(9) 0.053(8) -0.026(7) -0.016(9) -0.017(9)
O2 0.152(13) 0.093(9) 0.053(8) -0.026(7) -0.016(9) -0.017(9)
O3 0.152(13) 0.093(9) 0.053(8) -0.026(7) -0.016(9) -0.017(9)
O4 0.152(13) 0.093(9) 0.053(8) -0.026(7) -0.016(9) -0.017(9)
Cl1 0.097(7) 0.048(5) 0.037(5) -0.003(4) -0.011(5) -0.013(5)

loop_
_atom_type_symbol
_atom_type_description
_atom_type_scat_dispersion_real
_atom_type_scat_dispersion_imag
_atom_type_scat_source
C C 0.0033 0.0016 'International Tables Vol C Tables 4.2.6.8 and 6.1.1.4'
H H 0.0000 0.0000 'International Tables Vol C Tables 4.2.6.8 and 6.1.1.4'
N N 0.0061 0.0033 'International Tables Vol C Tables 4.2.6.8 and 6.1.1.4'
O O 0.0106 0.0060 'International Tables Vol C Tables 4.2.6.8 and 6.1.1.4'
Cl Cl 0.1484 0.1585 'International Tables Vol C Tables 4.2.6.8 and 6.1.1.4'
Fe Fe 0.3463 0.8444 'International Tables Vol C Tables 4.2.6.8 and 6.1.1.4'
Ag Ag -0.8971 1.1015 'International Tables Vol C Tables 4.2.6.8 and 6.1.1.4'
P P 0.1023 0.0942 'International Tables Vol C Tables 4.2.6.8 and 6.1.1.4'
F F 0.0171 0.0103 'International Tables Vol C Tables 4.2.6.8 and 6.1.1.4'

loop_
_geom_angle_atom_site_label_1
_geom_angle_atom_site_label_2
_geom_angle_atom_site_label_3
_geom_angle
_geom_angle_site_symmetry_1
_geom_angle_site_symmetry_3
N1 C1 C5 123(3) . .
N1 C1 C6 115(3) . .
C5 C1 C6 122(3) . .
C3 C2 N1 124(4) . .
C3 C2 H2 117.9 . .
N1 C2 H2 117.9 . .
C2 C3 C4 118(3) . .
C2 C3 H3 121.0 . .
C4 C3 H3 121.0 . .
C5 C4 C3 118(3) . .
C5 C4 H4 121.1 . .
C3 C4 H4 121.1 . .
C4 C5 C1 120(3) . .
C4 C5 H5 119.9 . .
C1 C5 H5 119.9 . .
N2 C6 C7 110(2) . .
N2 C6 C1 121(3) . .
C7 C6 C1 129(3) . .
C8 C7 C6 104(3) . .
C8 C7 H7 128.1 . .
C6 C7 H7 128.1 . .
C7 C8 N3 109(3) . .
C7 C8 H8 125.3 . .
N3 C8 H8 125.3 . .
N3 C9 C10 109(2) . .
N3 C9 H9A 109.9 . .
C10 C9 H9A 109.9 . .
N3 C9 H9B 109.9 . .
C10 C9 H9B 109.9 . .
H9A C9 H9B 108.3 . .
C11 C10 C14 115(2) . .
C11 C10 C9 121(3) . .
C14 C10 C9 124(3) . .
N4 C11 C10 128(2) . .
N4 C11 H11 116.0 . .
C10 C11 H11 116.0 . .
C13 C12 N4 123(2) . .
C13 C12 C15 126(3) . .
N4 C12 C15 110(2) . .
C12 C13 C14 125(3) . .
C12 C13 H13 117.5 . .
C14 C13 H13 117.5 . .
C13 C14 C10 115(3) . .
C13 C14 H14 122.3 . .
C10 C14 H14 122.3 . .
C19 C15 N5 121(2) . .
C19 C15 C12 128(3) . .
N5 C15 C12 111(2) . .
N5 C16 C17 125(2) . .
N5 C16 H16 117.7 . .
C17 C16 H16 117.7 . .
C16 C17 C18 117(2) . .
C16 C17 C20 120(3) . .
C18 C17 C20 123(3) . .
C19 C18 C17 119(3) . .
C19 C18 H18 120.7 . .
C17 C18 H18 120.7 . .
C15 C19 C18 123(3) . .
C15 C19 H19 118.6 . .
C18 C19 H19 118.6 . .
N6 C20 C17 109(2) . .
N6 C20 H20A 109.8 . .
C17 C20 H20A 109.8 . .
N6 C20 H20B 109.8 . .
C17 C20 H20B 109.8 . .
H20A C20 H20B 108.3 . .
N6 C21 C22 110(3) . .
N6 C21 H21 124.9 . .
C22 C21 H21 124.9 . .
C23 C22 C21 101(4) . .
C23 C22 H22 129.7 . .
C21 C22 H22 129.7 . .
N7 C23 C22 112(3) . .
N7 C23 C24 121(4) . .
C22 C23 C24 127(3) . .
N8 C24 C28 120.0 . .
N8 C24 C23 115(2) . .
C28 C24 C23 125(2) . .
C24 N8 C25 120.0 . .
C24 N8 Ag2A 115.8(18) . .
C25 N8 Ag2A 122.6(19) . .
C24 N8 Ag2 120.4(13) . .
C25 N8 Ag2 119.3(13) . .
C26 C25 N8 120.0 . .
C26 C25 H25 120.0 . .
N8 C25 H25 120.0 . .
C25 C26 C27 120.0 . .
C25 C26 H26 120.0 . .
C27 C26 H26 120.0 . .
C28 C27 C26 120.0 . .
C28 C27 H27 120.0 . .
C26 C27 H27 120.0 . .
C27 C28 C24 120.0 . .
C27 C28 H28 120.0 . .
C24 C28 H28 120.0 . .
N9 C29 C33 127(3) . .
N9 C29 C34 114(3) . .
C33 C29 C34 119(3) . .
C31 C30 N9 124(3) . .
C31 C30 H30 117.8 . .
N9 C30 H30 117.8 . .
C30 C31 C32 120(3) . .
C30 C31 H31 119.9 . .
C32 C31 H31 119.9 . .
C31 C32 C33 121(3) . .
C31 C32 H32 119.4 . .
C33 C32 H32 119.4 . .
C29 C33 C32 114(3) . .
C29 C33 H33 123.1 . .
C32 C33 H33 123.1 . .
N10 C34 C35 109(3) . .
N10 C34 C29 123(3) . .
C35 C34 C29 129(3) . .
C36 C35 C34 106(3) . .
C36 C35 H35 127.1 . .
C34 C35 H35 127.1 . .
N11 C36 C35 109(3) . .
N11 C36 H36 125.6 . .
C35 C36 H36 125.6 . .
N11 C37 C38 113(2) . .
N11 C37 H37A 109.0 . .
C38 C37 H37A 109.0 . .
N11 C37 H37B 109.0 . .
C38 C37 H37B 109.0 . .
H37A C37 H37B 107.8 . .
C42 C38 C39 118(3) . .
C42 C38 C37 126(2) . .
C39 C38 C37 116(2) . .
N12 C39 C38 121(2) . .
N12 C39 H39 119.4 . .
C38 C39 H39 119.4 . .
N12 C40 C41 122(2) . .
N12 C40 C43 111(2) . .
C41 C40 C43 127(2) . .
C42 C41 C40 120(3) . .
C42 C41 H41 119.8 . .
C40 C41 H41 119.8 . .
C41 C42 C38 120(2) . .
C41 C42 H42 120.2 . .
C38 C42 H42 120.2 . .
N13 C43 C47 123(2) . .
N13 C43 C40 112(2) . .
C47 C43 C40 125(2) . .
N13 C44 C45 123(2) . .
N13 C44 H44 118.4 . .
C45 C44 H44 118.4 . .
C44 C45 C46 117(3) . .
C44 C45 C48 121(3) . .
C46 C45 C48 121(3) . .
C47 C46 C45 119(3) . .
C47 C46 H46 120.4 . .
C45 C46 H46 120.4 . .
C46 C47 C43 120(3) . .
C46 C47 H47 119.8 . .
C43 C47 H47 119.8 . .
N14 C48 C45 108(3) . .
N14 C48 H48A 110.0 . .
C45 C48 H48A 110.0 . .
N14 C48 H48B 110.0 . .
C45 C48 H48B 110.0 . .
H48A C48 H48B 108.4 . .
N14 C49 C50 103(4) . .
N14 C49 H49 128.6 . .
C50 C49 H49 128.6 . .
C51 C50 C49 108(4) . .
C51 C50 H50 125.8 . .
C49 C50 H50 125.8 . .
C50 C51 N15 111(4) . .
C50 C51 C52 130(5) . .
N15 C51 C52 119(4) . .
C51 C52 N16 124(3) . .
C51 C52 C56 130(4) . .
N16 C52 C56 106(4) . .
N16 C53 C54 116(3) . .
N16 C53 H53 121.9 . .
C54 C53 H53 121.9 . .
C55 C54 C53 120(4) . .
C55 C54 H54 120.0 . .
C53 C54 H54 120.0 . .
C56 C55 C54 118(4) . .
C56 C55 H55 121.1 . .
C54 C55 H55 121.1 . .
C55 C56 C52 130(5) . .
C55 C56 H56 114.8 . .
C52 C56 H56 114.8 . .
C62 C57 N17 108(2) . .
C62 C57 C61 132(2) . .
N17 C57 C61 120.0 . .
C57 N17 C58 120.0 . .
C57 N17 Ag2 121.0(16) . .
C58 N17 Ag2 118.5(16) . .
C57 N17 Ag2A 119.8(18) . .
C58 N17 Ag2A 120.1(18) . .
C59 C58 N17 120.0 . .
C59 C58 H58 120.0 . .
N17 C58 H58 120.0 . .
C58 C59 C60 120.0 . .
C58 C59 H59 120.0 . .
C60 C59 H59 120.0 . .
C59 C60 C61 120.0 . .
C59 C60 H60 120.0 . .
C61 C60 H60 120.0 . .
C60 C61 C57 120.0 . .
C60 C61 H61 120.0 . .
C57 C61 H61 120.0 . .
N18 C62 C57 134(3) . .
N18 C62 C63 96(3) . .
C57 C62 C63 130(3) . .
C64 C63 C62 120(4) . .
C64 C63 H63 120.2 . .
C62 C63 H63 120.2 . .
C63 C64 N19 102(3) . .
C63 C64 H64 129.0 . .
N19 C64 H64 129.0 . .
N19 C65 C66 109(2) . .
N19 C65 H65A 109.8 . .
C66 C65 H65A 109.8 . .
N19 C65 H65B 109.8 . .
C66 C65 H65B 109.8 . .
H65A C65 H65B 108.2 . .
C70 C66 C67 119(3) . .
C70 C66 C65 121(2) . .
C67 C66 C65 119(3) . .
N20 C67 C66 124(3) . .
N20 C67 H67 117.9 . .
C66 C67 H67 117.9 . .
N20 C68 C69 122(2) . .
N20 C68 C71 111(2) . .
C69 C68 C71 127(2) . .
C70 C69 C68 124(3) . .
C70 C69 H69 118.1 . .
C68 C69 H69 118.1 . .
C69 C70 C66 116(3) . .
C69 C70 H70 122.1 . .
C66 C70 H70 122.1 . .
N21 C71 C75 121(2) . .
N21 C71 C68 114(2) . .
C75 C71 C68 125(2) . .
N21 C72 C73 121(2) . .
N21 C72 H72 119.6 . .
C73 C72 H72 119.6 . .
C74 C73 C72 123(2) . .
C74 C73 C76 120(3) . .
C72 C73 C76 117(2) . .
C73 C74 C75 116(3) . .
C73 C74 H74 122.2 . .
C75 C74 H74 122.2 . .
C71 C75 C74 121(2) . .
C71 C75 H75 119.4 . .
C74 C75 H75 119.4 . .
N22 C76 C73 111(2) . .
N22 C76 H76A 109.5 . .
C73 C76 H76A 109.5 . .
N22 C76 H76B 109.5 . .
C73 C76 H76B 109.5 . .
H76A C76 H76B 108.1 . .
N22 C77 C78 105(2) . .
N22 C77 H77 127.3 . .
C78 C77 H77 127.3 . .
C79 C78 C77 106(3) . .
C79 C78 H78 126.9 . .
C77 C78 H78 126.9 . .
N23 C79 C78 113(3) . .
N23 C79 C80 117(3) . .
C78 C79 C80 130(3) . .
N24 C80 C79 125(3) . .
N24 C80 C84 107(4) . .
C79 C80 C84 125(3) . .
N24 C80 C84A 116(3) . .
C79 C80 C84A 119(3) . .
N24 C81 C82 118(3) . .
N24 C81 H81 121.1 . .
C82 C81 H81 121.1 . .
C81 C82 C83A 119(4) . .
C81 C82 C83 123(4) . .
C83A C82 C83 49(3) . .
C81 C82 H82 118.6 . .
C83A C82 H82 101.1 . .
C83 C82 H82 118.6 . .
C84 C83 C82 101(5) . .
C84 C83 H83 129.7 . .
C82 C83 H83 129.7 . .
C83 C84 C80 135(6) . .
C83 C84 H84 112.5 . .
C80 C84 H84 112.5 . .
C82 C83A C84A 117(5) . .
C84A C83A H83A 121.3 . .
C83A C84A C80 113(5) . .
C83A C84A H84A 123.7 . .
C1 N1 C2 117(3) . .
C1 N1 Ag1 122(2) . .
C2 N1 Ag1 121(2) . .
C6 N2 N3 106(2) . .
C6 N2 Ag1 111.0(16) . .
N3 N2 Ag1 142.5(19) . .
N2 N3 C8 110(2) . .
N2 N3 C9 120(2) . .
C8 N3 C9 130(2) . .
C11 N4 C12 113.1(19) . .
C11 N4 Fe1 127.9(17) . .
C12 N4 Fe1 118.7(15) . .
C16 N5 C15 116(2) . .
C16 N5 Fe1 126.2(17) . .
C15 N5 Fe1 117.3(15) . .
C21 N6 N7 109(3) . .
C21 N6 C20 129(3) . .
N7 N6 C20 121(3) . .
C23 N7 N6 108(3) . .
C23 N7 Ag2A 105(3) . .
N6 N7 Ag2A 147(3) . .
C23 N7 Ag2 113(2) . .
N6 N7 Ag2 138(2) . .
C29 N9 C30 113(3) . .
C29 N9 Ag1 120.8(18) . .
C30 N9 Ag1 126(2) . .
C34 N10 N11 108(2) . .
C34 N10 Ag1 110.8(18) . .
N11 N10 Ag1 141(2) . .
C36 N11 N10 109(2) . .
C36 N11 C37 130(2) . .
N10 N11 C37 121(2) . .
C40 N12 C39 117(2) . .
C40 N12 Fe1 118.4(17) . .
C39 N12 Fe1 123.5(16) . .
C43 N13 C44 117(2) . .
C43 N13 Fe1 118.8(17) . .
C44 N13 Fe1 123.8(17) . .
N15 N14 C49 116(4) . .
N15 N14 C48 118(3) . .
C49 N14 C48 126(4) . .
N14 N15 C51 101(3) . .
N14 N15 Ag3A 139(3) . .
C51 N15 Ag3A 119(3) . .
N14 N15 Ag3 146(2) . .
C51 N15 Ag3 110(3) . .
C53 N16 C52 128(3) . .
C53 N16 Ag3 118(2) . .
C52 N16 Ag3 114(2) . .
C53 N16 Ag3B 105(2) . .
C52 N16 Ag3B 127(2) . .
C53 N16 Ag3A 132(2) . .
C52 N16 Ag3A 100(2) . .
N19 N18 C62 118(3) . .
N19 N18 Ag2 142(2) . .
C62 N18 Ag2 99(2) . .
N19 N18 Ag2A 132(2) . .
C62 N18 Ag2A 108(2) . .
N18 N19 C64 105(3) . .
N18 N19 C65 124(3) . .
C64 N19 C65 130(3) . .
C67 N20 C68 114(2) . .
C67 N20 Fe1 126.7(17) . .
C68 N20 Fe1 118.2(16) . .
C71 N21 C72 118(2) . .
C71 N21 Fe1 115.4(16) . .
C72 N21 Fe1 125.6(16) . .
C77 N22 N23 111(2) . .
C77 N22 C76 129(3) . .
N23 N22 C76 120(2) . .
C79 N23 N22 104(2) . .
C79 N23 Ag3B 119.0(19) . .
N22 N23 Ag3B 137.0(19) . .
C79 N23 Ag3 112.7(17) . .
N22 N23 Ag3 142.1(18) . .
C81 N24 C80 127(3) . .
C81 N24 Ag3A 104(2) . .
C80 N24 Ag3A 124(2) . .
C81 N24 Ag3 118(2) . .
C80 N24 Ag3 113.7(19) . .
C81 N24 Ag3B 125(2) . .
C80 N24 Ag3B 108.4(19) . .
C1E O1E H1E 97.2 . .
O1E C1E C2E 111(3) . .
O1E C1E H1E1 109.4 . .
C2E C1E H1E1 109.4 . .
O1E C1E H1E2 109.4 . .
C2E C1E H1E2 109.4 . .
H1E1 C1E H1E2 108.0 . .
C1E C2E H2E1 109.5 . .
C1E C2E H2E2 109.5 . .
H2E1 C2E H2E2 109.5 . .
C1E C2E H2E3 109.5 . .
H2E1 C2E H2E3 109.5 . .
H2E2 C2E H2E3 109.5 . .
N4 Fe1 N20 94.5(8) . .
N4 Fe1 N13 96.5(8) . .
N20 Fe1 N13 98.9(8) . .
N4 Fe1 N5 81.9(8) . .
N20 Fe1 N5 86.7(8) . .
N13 Fe1 N5 174.3(8) . .
N4 Fe1 N21 175.0(8) . .
N20 Fe1 N21 80.6(8) . .
N13 Fe1 N21 85.0(8) . .
N5 Fe1 N21 97.0(8) . .
N4 Fe1 N12 88.0(8) . .
N20 Fe1 N12 176.9(9) . .
N13 Fe1 N12 78.8(8) . .
N5 Fe1 N12 95.6(8) . .
N21 Fe1 N12 97.0(8) . .
N1 Ag1 N9 161.4(8) . .
N1 Ag1 N2 70.6(9) . .
N9 Ag1 N2 102.1(8) . .
N1 Ag1 N10 126.1(8) . .
N9 Ag1 N10 71.8(8) . .
N2 Ag1 N10 131.7(7) . .
N1 Ag1 Ag1 81.8(6) . 4_656
N9 Ag1 Ag1 84.8(5) . 4_656
N2 Ag1 Ag1 109.3(5) . 4_656
N10 Ag1 Ag1 117.4(5) . 4_656
N17 Ag2 N8 171.5(11) . .
N17 Ag2 N18 75.6(11) . .
N8 Ag2 N18 112.8(9) . .
N17 Ag2 N7 106.4(10) . .
N8 Ag2 N7 69.6(8) . .
N18 Ag2 N7 125.6(9) . .
N17 Ag2 Ag2 94.7(7) . 4_756
N8 Ag2 Ag2 80.0(7) . 4_756
N18 Ag2 Ag2 125.7(7) . 4_756
N7 Ag2 Ag2 108.5(7) . 4_756
N8 Ag2A N7 80.8(18) . .
N8 Ag2A N18 125(2) . .
N7 Ag2A N18 133(2) . .
N8 Ag2A N17 161(2) . .
N7 Ag2A N17 101.0(17) . .
N18 Ag2A N17 67.6(15) . .
N16 Ag3 N24 149.7(10) . .
N16 Ag3 N23 136.1(10) . .
N24 Ag3 N23 70.5(8) . .
N16 Ag3 N15 71.5(11) . .
N24 Ag3 N15 101.3(10) . .
N23 Ag3 N15 133.3(9) . .
N15 Ag3A N24 129.0(13) . .
N15 Ag3A N16 78.0(13) . .
N24 Ag3A N16 147.6(12) . .
N16 Ag3B N23 148.5(16) . .
N16 Ag3B N24 137.0(15) . .
N23 Ag3B N24 71.1(11) . .
N16 Ag3B O1W 100.0(13) . .
N23 Ag3B O1W 83.5(11) . .
N24 Ag3B O1W 101.4(12) . .
F1 P1 F4 180.000(10) . .
F1 P1 F3 91.0(8) . .
F4 P1 F3 89.0(8) . .
F1 P1 F3 91.0(8) . 4_656
F4 P1 F3 89.0(8) . 4_656
F3 P1 F3 178.0(16) . 4_656
F1 P1 F2 89.9(8) . .
F4 P1 F2 90.1(8) . .
F3 P1 F2 87.3(11) . .
F3 P1 F2 92.7(11) 4_656 .
F1 P1 F2 89.9(8) . 4_656
F4 P1 F2 90.1(8) . 4_656
F3 P1 F2 92.7(11) . 4_656
F3 P1 F2 87.3(11) 4_656 4_656
F2 P1 F2 179.9(18) . 4_656
F7 P2 F6 108.7(15) . 4_756
F7 P2 F6 108.7(15) . .
F6 P2 F6 143(3) 4_756 .
F7 P2 F6A 153.2(15) . .
F6 P2 F6A 98(2) 4_756 .
F7 P2 F6A 153.2(15) . 4_756
F6 P2 F6A 98(2) . 4_756
F6A P2 F6A 54(3) . 4_756
F7 P2 F5 78.8(15) . 4_756
F6 P2 F5 102(3) 4_756 4_756
F6 P2 F5 85(3) . 4_756
F6A P2 F5 99(2) . 4_756
F6A P2 F5 101(2) 4_756 4_756
F7 P2 F5 78.8(15) . .
F6 P2 F5 85(3) 4_756 .
F6 P2 F5 102(3) . .
F6A P2 F5 101(2) . .
F6A P2 F5 99(2) 4_756 .
F5 P2 F5 158(3) 4_756 .
F7 P2 F7A 96.9(15) . 4_756
F6 P2 F7A 90(2) 4_756 4_756
F6 P2 F7A 85(3) . 4_756
F6A P2 F7A 86(3) . 4_756
F6A P2 F7A 82(2) 4_756 4_756
F5 P2 F7A 172(3) . 4_756
F7 P2 F7A 96.9(15) . .
F6 P2 F7A 85(3) 4_756 .
F6 P2 F7A 90(2) . .
F6A P2 F7A 82(2) . .
F6A P2 F7A 86(3) 4_756 .
F5 P2 F7A 172(3) 4_756 .
F7A P2 F7A 166(3) 4_756 .
F7 P2 F5A 65.6(14) . 4_756
F6 P2 F5A 45.4(17) 4_756 4_756
F6 P2 F5A 165(2) . 4_756
F6A P2 F5A 141(2) . 4_756
F6A P2 F5A 88(2) 4_756 4_756
F5 P2 F5A 80(2) 4_756 4_756
F5 P2 F5A 90(2) . 4_756
F7A P2 F5A 82(3) 4_756 4_756
F7A P2 F5A 104(2) . 4_756
F7 P2 F5A 65.6(14) . .
F6 P2 F5A 165(2) 4_756 .
F6 P2 F5A 45.4(17) . .
F6A P2 F5A 88(2) . .
F6A P2 F5A 141(2) 4_756 .
F5 P2 F5A 90(2) 4_756 .
F5 P2 F5A 80(2) . .
F7A P2 F5A 104(2) 4_756 .
F7A P2 F5A 82(3) . .
F5A P2 F5A 131(3) 4_756 .
F12 P3 F8 89.8 . .
F12 P3 F10 91.1 . .
F8 P3 F10 90.5 . .
F12 P3 F13 91.3 . .
F8 P3 F13 178.87(9) . .
F10 P3 F13 89.5 . .
F12 P3 F11 90.5 . .
F8 P3 F11 89.7 . .
F10 P3 F11 178.47(6) . .
F13 P3 F11 90.3 . .
F12 P3 F9 179.53(12) . .
F8 P3 F9 89.8 . .
F10 P3 F9 89.2 . .
F13 P3 F9 89.0 . .
F11 P3 F9 89.2 . .
F12A P3A F8A 89.8 . .
F12A P3A F10A 91.1 . .
F8A P3A F10A 90.5 . .
F12A P3A F13A 91.3 . .
F8A P3A F13A 178.9(2) . .
F10A P3A F13A 89.5 . .
F12A P3A F11A 90.5 . .
F8A P3A F11A 89.7 . .
F10A P3A F11A 178.47(7) . .
F13A P3A F11A 90.3 . .
F12A P3A F9A 179.53(8) . .
F8A P3A F9A 89.8 . .
F10A P3A F9A 89.2 . .
F13A P3A F9A 89.0 . .
F11A P3A F9A 89.2 . .
F24 P4 F21 96(2) . .
F24 P4 F23 99(3) . .
F21 P4 F23 97(2) . .
F24 P4 F20 90(2) . .
F21 P4 F20 173(3) . .
F23 P4 F20 83(2) . .
F24 P4 F22 167(2) . .
F21 P4 F22 88(2) . .
F23 P4 F22 93(2) . .
F20 P4 F22 85(2) . .
F24 P4 F25 87(2) . .
F21 P4 F25 85(2) . .
F23 P4 F25 173(3) . .
F20 P4 F25 93.4(19) . .
F22 P4 F25 81(2) . .
F24A P4A F20A 89.8 . .
F24A P4A F23A 91.1 . .
F20A P4A F23A 90.5 . .
F24A P4A F25A 91.3 . .
F20A P4A F25A 178.86(9) . .
F23A P4A F25A 89.5 . .
F24A P4A F21A 90.5 . .
F20A P4A F21A 89.7 . .
F23A P4A F21A 178.47(15) . .
F25A P4A F21A 90.3 . .
F24A P4A F22A 179.53(14) . .
F20A P4A F22A 89.8 . .
F23A P4A F22A 89.2 . .
F25A P4A F22A 89.0 . .
F21A P4A F22A 89.2 . .
F15 P5 F16 94.9(14) . .
F15 P5 F17 98.0(14) . .
F16 P5 F17 166.6(16) . .
F15 P5 F19 95.6(15) . .
F16 P5 F19 91.2(13) . .
F17 P5 F19 91.1(12) . .
F15 P5 F18 85.8(13) . .
F16 P5 F18 89.9(12) . .
F17 P5 F18 87.5(12) . .
F19 P5 F18 178.1(15) . .
F15 P5 F14 172.4(14) . .
F16 P5 F14 80.3(13) . .
F17 P5 F14 86.5(13) . .
F19 P5 F14 90.4(12) . .
F18 P5 F14 88.2(13) . .
O4 Cl1 O2 113.1(18) . .
O4 Cl1 O3 110.4(15) . .
O2 Cl1 O3 108.9(16) . .
O4 Cl1 O1 111.6(15) . .
O2 Cl1 O1 105.1(14) . .
O3 Cl1 O1 107.4(15) . .

loop_
_geom_bond_atom_site_label_1
_geom_bond_atom_site_label_2
_geom_bond_distance
_geom_bond_site_symmetry_2
C1 N1 1.31(4) .
C1 C5 1.39(4) .
C1 C6 1.49(4) .
C2 C3 1.34(4) .
C2 N1 1.40(3) .
C2 H2 0.9500 .
C3 C4 1.41(4) .
C3 H3 0.9500 .
C4 C5 1.38(4) .
C4 H4 0.9500 .
C5 H5 0.9500 .
C6 N2 1.31(3) .
C6 C7 1.46(4) .
C7 C8 1.33(4) .
C7 H7 0.9500 .
C8 N3 1.36(3) .
C8 H8 0.9500 .
C9 N3 1.41(3) .
C9 C10 1.52(3) .
C9 H9A 0.9900 .
C9 H9B 0.9900 .
C10 C11 1.42(3) .
C10 C14 1.45(4) .
C11 N4 1.32(3) .
C11 H11 0.9500 .
C12 C13 1.29(4) .
C12 N4 1.43(3) .
C12 C15 1.51(3) .
C13 C14 1.39(4) .
C13 H13 0.9500 .
C14 H14 0.9500 .
C15 C19 1.31(3) .
C15 N5 1.43(3) .
C16 N5 1.31(3) .
C16 C17 1.40(3) .
C16 H16 0.9500 .
C17 C18 1.41(4) .
C17 C20 1.54(3) .
C18 C19 1.34(3) .
C18 H18 0.9500 .
C19 H19 0.9500 .
C20 N6 1.43(4) .
C20 H20A 0.9900 .
C20 H20B 0.9900 .
C21 N6 1.31(4) .
C21 C22 1.42(4) .
C21 H21 0.9500 .
C22 C23 1.40(5) .
C22 H22 0.9500 .
C23 N7 1.31(4) .
C23 C24 1.50(4) .
C24 N8 1.3900 .
C24 C28 1.3900 .
N8 C25 1.3900 .
N8 Ag2A 1.97(5) .
N8 Ag2 2.33(2) .
C25 C26 1.3900 .
C25 H25 0.9500 .
C26 C27 1.3900 .
C26 H26 0.9500 .
C27 C28 1.3900 .
C27 H27 0.9500 .
C28 H28 0.9500 .
C29 N9 1.33(3) .
C29 C33 1.38(4) .
C29 C34 1.54(4) .
C30 C31 1.30(4) .
C30 N9 1.38(3) .
C30 H30 0.9500 .
C31 C32 1.33(4) .
C31 H31 0.9500 .
C32 C33 1.39(4) .
C32 H32 0.9500 .
C33 H33 0.9500 .
C34 N10 1.28(3) .
C34 C35 1.40(4) .
C35 C36 1.35(4) .
C35 H35 0.9500 .
C36 N11 1.31(4) .
C36 H36 0.9500 .
C37 N11 1.45(3) .
C37 C38 1.54(4) .
C37 H37A 0.9900 .
C37 H37B 0.9900 .
C38 C42 1.35(4) .
C38 C39 1.40(3) .
C39 N12 1.39(3) .
C39 H39 0.9500 .
C40 N12 1.33(3) .
C40 C41 1.38(3) .
C40 C43 1.51(4) .
C41 C42 1.35(3) .
C41 H41 0.9500 .
C42 H42 0.9500 .
C43 N13 1.33(3) .
C43 C47 1.38(3) .
C44 N13 1.36(3) .
C44 C45 1.39(4) .
C44 H44 0.9500 .
C45 C46 1.40(4) .
C45 C48 1.54(4) .
C46 C47 1.34(4) .
C46 H46 0.9500 .
C47 H47 0.9500 .
C48 N14 1.44(4) .
C48 H48A 0.9900 .
C48 H48B 0.9900 .
C49 N14 1.35(4) .
C49 C50 1.35(5) .
C49 H49 0.9500 .
C50 C51 1.34(5) .
C50 H50 0.9500 .
C51 N15 1.37(5) .
C51 C52 1.38(5) .
C52 N16 1.44(4) .
C52 C56 1.47(5) .
C53 N16 1.39(4) .
C53 C54 1.42(4) .
C53 H53 0.9500 .
C54 C55 1.39(6) .
C54 H54 0.9500 .
C55 C56 1.27(6) .
C55 H55 0.9500 .
C56 H56 0.9500 .
C57 C62 1.36(4) .
C57 N17 1.3900 .
C57 C61 1.3900 .
N17 C58 1.3900 .
N17 Ag2 2.09(2) .
N17 Ag2A 2.50(4) .
C58 C59 1.3900 .
C58 H58 0.9500 .
C59 C60 1.3900 .
C59 H59 0.9500 .
C60 C61 1.3900 .
C60 H60 0.9500 .
C61 H61 0.9500 .
C62 N18 1.36(4) .
C62 C63 1.38(4) .
C63 C64 1.33(4) .
C63 H63 0.9500 .
C64 N19 1.41(4) .
C64 H64 0.9500 .
C65 N19 1.48(4) .
C65 C66 1.55(4) .
C65 H65A 0.9900 .
C65 H65B 0.9900 .
C66 C70 1.39(4) .
C66 C67 1.41(3) .
C67 N20 1.33(3) .
C67 H67 0.9500 .
C68 N20 1.36(3) .
C68 C69 1.39(3) .
C68 C71 1.47(3) .
C69 C70 1.31(3) .
C69 H69 0.9500 .
C70 H70 0.9500 .
C71 N21 1.36(3) .
C71 C75 1.40(3) .
C72 N21 1.38(3) .
C72 C73 1.40(3) .
C72 H72 0.9500 .
C73 C74 1.36(4) .
C73 C76 1.51(4) .
C74 C75 1.42(4) .
C74 H74 0.9500 .
C75 H75 0.9500 .
C76 N22 1.42(3) .
C76 H76A 0.9900 .
C76 H76B 0.9900 .
C77 N22 1.37(3) .
C77 C78 1.39(4) .
C77 H77 0.9500 .
C78 C79 1.35(4) .
C78 H78 0.9500 .
C79 N23 1.33(3) .
C79 C80 1.43(4) .
C80 N24 1.37(3) .
C80 C84 1.43(7) .
C80 C84A 1.56(7) .
C81 N24 1.28(4) .
C81 C82 1.37(5) .
C81 H81 0.9500 .
C82 C83A 1.39(7) .
C82 C83 1.52(7) .
C82 H82 0.9500 .
C83 C84 1.40(8) .
C83 H83 0.9500 .
C84 H84 0.9500 .
C83A C84A 1.42(8) .
C83A H83A 0.9500 .
C84A H84A 0.9500 .
N1 Ag1 2.24(2) .
N2 N3 1.36(3) .
N2 Ag1 2.46(2) .
N4 Fe1 1.921(18) .
N5 Fe1 1.940(19) .
N6 N7 1.32(3) .
N7 Ag2A 2.29(5) .
N7 Ag2 2.52(3) .
N9 Ag1 2.26(2) .
N10 N11 1.37(3) .
N10 Ag1 2.46(2) .
N12 Fe1 1.981(19) .
N13 Fe1 1.939(19) .
N14 N15 1.32(4) .
N15 Ag3A 2.01(4) .
N15 Ag3 2.56(3) .
N16 Ag3 2.29(2) .
N16 Ag3B 2.31(4) .
N16 Ag3A 2.47(3) .
N18 N19 1.35(4) .
N18 Ag2 2.42(3) .
N18 Ag2A 2.50(6) .
N20 Fe1 1.931(18) .
N21 Fe1 1.966(19) .
N22 N23 1.38(3) .
N23 Ag3B 2.33(4) .
N23 Ag3 2.52(2) .
N24 Ag3A 2.18(3) .
N24 Ag3 2.34(2) .
N24 Ag3B 2.49(4) .
O1E C1E 1.42(4) .
O1E H1E 0.8514 .
C1E C2E 1.49(4) .
C1E H1E1 0.9900 .
C1E H1E2 0.9900 .
C2E H2E1 0.9800 .
C2E H2E2 0.9800 .
C2E H2E3 0.9800 .
Ag1 Ag1 3.377(5) 4_656
Ag2 Ag2 3.18(2) 4_756
Ag3B O1W 2.56(3) .
P1 F1 1.53(3) .
P1 F4 1.58(3) .
P1 F3 1.59(2) .
P1 F3 1.59(2) 4_656
P1 F2 1.59(2) .
P1 F2 1.59(2) 4_656
P2 F7 1.49(3) .
P2 F6 1.54(4) 4_756
P2 F6 1.54(4) .
P2 F6A 1.58(4) .
P2 F6A 1.58(4) 4_756
P2 F5 1.59(6) 4_756
P2 F5 1.59(6) .
P2 F7A 1.64(6) 4_756
P2 F7A 1.64(6) .
P2 F5A 1.73(4) 4_756
P2 F5A 1.73(5) .
P3 F12 1.5848 .
P3 F8 1.5910 .
P3 F10 1.5934 .
P3 F13 1.5981 .
P3 F11 1.6016 .
P3 F9 1.6102 .
P3A F12A 1.5847 .
P3A F8A 1.5912 .
P3A F10A 1.5933 .
P3A F13A 1.5981 .
P3A F11A 1.6016 .
P3A F9A 1.6103 .
P4 F24 1.49(4) .
P4 F21 1.50(4) .
P4 F23 1.53(4) .
P4 F20 1.65(4) .
P4 F22 1.74(5) .
P4 F25 1.79(4) .
P4A F24A 1.5848 .
P4A F20A 1.5911 .
P4A F23A 1.5933 .
P4A F25A 1.5981 .
P4A F21A 1.6016 .
P4A F22A 1.6102 .
P5 F15 1.41(3) .
P5 F16 1.54(2) .
P5 F17 1.55(2) .
P5 F19 1.57(2) .
P5 F18 1.64(2) .
P5 F14 1.65(3) .
O1 Cl1 1.49(2) .
O2 Cl1 1.41(3) .
O3 Cl1 1.47(3) .
O4 Cl1 1.38(3) .

loop_
_geom_hbond_atom_site_label_D
_geom_hbond_atom_site_label_H
_geom_hbond_atom_site_label_A
_geom_hbond_distance_DH
_geom_hbond_distance_HA
_geom_hbond_distance_DA
_geom_hbond_angle_DHA
_geom_hbond_site_symmetry_A
O1E H1E O1W 0.85 2.28 3.13(5) 179.3 2_655

loop_
_geom_torsion_atom_site_label_1
_geom_torsion_atom_site_label_2
_geom_torsion_atom_site_label_3
_geom_torsion_atom_site_label_4
_geom_torsion
_geom_torsion_site_symmetry_4
N1 C2 C3 C4 3(5) .
C2 C3 C4 C5 -5(5) .
C3 C4 C5 C1 5(5) .
N1 C1 C5 C4 -3(5) .
C6 C1 C5 C4 179(3) .
N1 C1 C6 N2 9(4) .
C5 C1 C6 N2 -173(3) .
N1 C1 C6 C7 -180(3) .
C5 C1 C6 C7 -1(4) .
N2 C6 C7 C8 -4(3) .
C1 C6 C7 C8 -176(3) .
C6 C7 C8 N3 3(3) .
N3 C9 C10 C11 37(3) .
N3 C9 C10 C14 -140(2) .
C14 C10 C11 N4 1(3) .
C9 C10 C11 N4 -176(2) .
N4 C12 C13 C14 2(4) .
C15 C12 C13 C14 179(2) .
C12 C13 C14 C10 1(4) .
C11 C10 C14 C13 -2(3) .
C9 C10 C14 C13 175(2) .
C13 C12 C15 C19 0(4) .
N4 C12 C15 C19 178(2) .
C13 C12 C15 N5 177(2) .
N4 C12 C15 N5 -6(3) .
N5 C16 C17 C18 1(4) .
N5 C16 C17 C20 -176(2) .
C16 C17 C18 C19 -4(3) .
C20 C17 C18 C19 173(2) .
N5 C15 C19 C18 5(4) .
C12 C15 C19 C18 -178(2) .
C17 C18 C19 C15 0(4) .
C16 C17 C20 N6 38(3) .
C18 C17 C20 N6 -138(3) .
N6 C21 C22 C23 1(3) .
C21 C22 C23 N7 0(3) .
C21 C22 C23 C24 175(3) .
N7 C23 C24 N8 4(3) .
C22 C23 C24 N8 -171(3) .
N7 C23 C24 C28 -175(2) .
C22 C23 C24 C28 11(4) .
C28 C24 N8 C25 0.0 .
C23 C24 N8 C25 -178(2) .
C28 C24 N8 Ag2A 165.9(18) .
C23 C24 N8 Ag2A -12(2) .
C28 C24 N8 Ag2 173.3(13) .
C23 C24 N8 Ag2 -5(2) .
C24 N8 C25 C26 0.0 .
Ag2A N8 C25 C26 -165.0(18) .
Ag2 N8 C25 C26 -173.4(13) .
N8 C25 C26 C27 0.0 .
C25 C26 C27 C28 0.0 .
C26 C27 C28 C24 0.0 .
N8 C24 C28 C27 0.0 .
C23 C24 C28 C27 178(2) .
N9 C30 C31 C32 -8(5) .
C30 C31 C32 C33 6(5) .
N9 C29 C33 C32 -5(4) .
C34 C29 C33 C32 175(2) .
C31 C32 C33 C29 0(4) .
N9 C29 C34 N10 -1(4) .
C33 C29 C34 N10 179(3) .
N9 C29 C34 C35 179(3) .
C33 C29 C34 C35 -1(4) .
N10 C34 C35 C36 -1(4) .
C29 C34 C35 C36 179(3) .
C34 C35 C36 N11 3(4) .
N11 C37 C38 C42 -132(3) .
N11 C37 C38 C39 52(3) .
C42 C38 C39 N12 8(4) .
C37 C38 C39 N12 -175(2) .
N12 C40 C41 C42 9(4) .
C43 C40 C41 C42 -169(2) .
C40 C41 C42 C38 2(4) .
C39 C38 C42 C41 -10(4) .
C37 C38 C42 C41 174(2) .
N12 C40 C43 N13 -4(3) .
C41 C40 C43 N13 174(2) .
N12 C40 C43 C47 -179(2) .
C41 C40 C43 C47 -1(4) .
N13 C44 C45 C46 0(4) .
N13 C44 C45 C48 -177(3) .
C44 C45 C46 C47 -3(4) .
C48 C45 C46 C47 174(3) .
C45 C46 C47 C43 4(4) .
N13 C43 C47 C46 -2(4) .
C40 C43 C47 C46 173(2) .
C44 C45 C48 N14 36(4) .
C46 C45 C48 N14 -141(3) .
N14 C49 C50 C51 -2(4) .
C49 C50 C51 N15 0(5) .
C49 C50 C51 C52 -178(4) .
C50 C51 C52 N16 174(4) .
N15 C51 C52 N16 -4(5) .
C50 C51 C52 C56 -15(7) .
N15 C51 C52 C56 166(3) .
N16 C53 C54 C55 7(6) .
C53 C54 C55 C56 -14(7) .
C54 C55 C56 C52 18(8) .
C51 C52 C56 C55 176(5) .
N16 C52 C56 C55 -12(6) .
C62 C57 N17 C58 -175(2) .
C61 C57 N17 C58 0.0 .
C62 C57 N17 Ag2 13(2) .
C61 C57 N17 Ag2 -172.0(14) .
C62 C57 N17 Ag2A 7(2) .
C61 C57 N17 Ag2A -178.4(16) .
C57 N17 C58 C59 0.0 .
Ag2 N17 C58 C59 172.2(14) .
Ag2A N17 C58 C59 178.4(17) .
N17 C58 C59 C60 0.0 .
C58 C59 C60 C61 0.0 .
C59 C60 C61 C57 0.0 .
C62 C57 C61 C60 173(3) .
N17 C57 C61 C60 0.0 .
N17 C57 C62 N18 -17(4) .
C61 C57 C62 N18 169(3) .
N17 C57 C62 C63 167(3) .
C61 C57 C62 C63 -7(5) .
N18 C62 C63 C64 1(4) .
C57 C62 C63 C64 178(3) .
C62 C63 C64 N19 -1(4) .
N19 C65 C66 C70 -131(3) .
N19 C65 C66 C67 44(3) .
C70 C66 C67 N20 1(4) .
C65 C66 C67 N20 -174(2) .
N20 C68 C69 C70 8(4) .
C71 C68 C69 C70 -175(2) .
C68 C69 C70 C66 0(4) .
C67 C66 C70 C69 -4(4) .
C65 C66 C70 C69 171(2) .
N20 C68 C71 N21 -7(3) .
C69 C68 C71 N21 175(2) .
N20 C68 C71 C75 175(2) .
C69 C68 C71 C75 -2(4) .
N21 C72 C73 C74 0(4) .
N21 C72 C73 C76 -172(2) .
C72 C73 C74 C75 2(4) .
C76 C73 C74 C75 174(2) .
N21 C71 C75 C74 8(4) .
C68 C71 C75 C74 -175(2) .
C73 C74 C75 C71 -6(4) .
C74 C73 C76 N22 -111(3) .
C72 C73 C76 N22 62(3) .
N22 C77 C78 C79 -4(3) .
C77 C78 C79 N23 2(4) .
C77 C78 C79 C80 -177(3) .
N23 C79 C80 N24 0(4) .
C78 C79 C80 N24 179(3) .
N23 C79 C80 C84 156(4) .
C78 C79 C80 C84 -26(6) .
N23 C79 C80 C84A -169(3) .
C78 C79 C80 C84A 10(5) .
N24 C81 C82 C83A 28(7) .
N24 C81 C82 C83 -29(7) .
C81 C82 C83 C84 30(7) .
C83A C82 C83 C84 -71(5) .
C82 C83 C84 C80 -6(9) .
N24 C80 C84 C83 -18(8) .
C79 C80 C84 C83 -177(6) .
C84A C80 C84 C83 94(10) .
C81 C82 C83A C84A -41(8) .
C83 C82 C83A C84A 69(6) .
C82 C83A C84A C80 27(7) .
N24 C80 C84A C83A -3(6) .
C79 C80 C84A C83A 166(4) .
C84 C80 C84A C83A -83(8) .
C5 C1 N1 C2 0(4) .
C6 C1 N1 C2 179(2) .
C5 C1 N1 Ag1 173(2) .
C6 C1 N1 Ag1 -8(3) .
C3 C2 N1 C1 0(4) .
C3 C2 N1 Ag1 -173(2) .
C7 C6 N2 N3 4(3) .
C1 C6 N2 N3 176(2) .
C7 C6 N2 Ag1 -177.8(16) .
C1 C6 N2 Ag1 -5(3) .
C6 N2 N3 C8 -2(3) .
Ag1 N2 N3 C8 -180(2) .
C6 N2 N3 C9 -178(2) .
Ag1 N2 N3 C9 4(4) .
C7 C8 N3 N2 -1(3) .
C7 C8 N3 C9 175(2) .
C10 C9 N3 N2 60(3) .
C10 C9 N3 C8 -115(3) .
C10 C11 N4 C12 1(3) .
C10 C11 N4 Fe1 173.9(17) .
C13 C12 N4 C11 -3(3) .
C15 C12 N4 C11 179.9(18) .
C13 C12 N4 Fe1 -176.3(19) .
C15 C12 N4 Fe1 6(2) .
C17 C16 N5 C15 4(3) .
C17 C16 N5 Fe1 176.0(17) .
C19 C15 N5 C16 -8(3) .
C12 C15 N5 C16 175.1(19) .
C19 C15 N5 Fe1 179.9(18) .
C12 C15 N5 Fe1 3(2) .
C22 C21 N6 N7 -2(3) .
C22 C21 N6 C20 174(3) .
C17 C20 N6 C21 -115(3) .
C17 C20 N6 N7 61(3) .
C22 C23 N7 N6 -1(3) .
C24 C23 N7 N6 -177(2) .
C22 C23 N7 Ag2A -180(2) .
C24 C23 N7 Ag2A 5(3) .
C22 C23 N7 Ag2 175(2) .
C24 C23 N7 Ag2 -1(3) .
C21 N6 N7 C23 2(3) .
C20 N6 N7 C23 -174(2) .
C21 N6 N7 Ag2A 179(3) .
C20 N6 N7 Ag2A 2(5) .
C21 N6 N7 Ag2 -172(2) .
C20 N6 N7 Ag2 11(4) .
C33 C29 N9 C30 3(4) .
C34 C29 N9 C30 -177(2) .
C33 C29 N9 Ag1 179(2) .
C34 C29 N9 Ag1 -1(3) .
C31 C30 N9 C29 4(4) .
C31 C30 N9 Ag1 -172(2) .
C35 C34 N10 N11 -1(3) .
C29 C34 N10 N11 180(2) .
C35 C34 N10 Ag1 -177.8(19) .
C29 C34 N10 Ag1 3(3) .
C35 C36 N11 N10 -3(4) .
C35 C36 N11 C37 179(3) .
C34 N10 N11 C36 2(3) .
Ag1 N10 N11 C36 178(2) .
C34 N10 N11 C37 -180(2) .
Ag1 N10 N11 C37 -4(4) .
C38 C37 N11 C36 -129(3) .
C38 C37 N11 N10 54(3) .
C41 C40 N12 C39 -11(3) .
C43 C40 N12 C39 168(2) .
C41 C40 N12 Fe1 179.3(18) .
C43 C40 N12 Fe1 -2(3) .
C38 C39 N12 C40 2(3) .
C38 C39 N12 Fe1 171.3(17) .
C47 C43 N13 C44 -2(4) .
C40 C43 N13 C44 -177(2) .
C47 C43 N13 Fe1 -176(2) .
C40 C43 N13 Fe1 9(3) .
C45 C44 N13 C43 2(4) .
C45 C44 N13 Fe1 176(2) .
C50 C49 N14 N15 3(4) .
C50 C49 N14 C48 175(3) .
C45 C48 N14 N15 69(4) .
C45 C48 N14 C49 -103(4) .
C49 N14 N15 C51 -3(4) .
C48 N14 N15 C51 -175(3) .
C49 N14 N15 Ag3A 168(3) .
C48 N14 N15 Ag3A -4(5) .
C49 N14 N15 Ag3 154(3) .
C48 N14 N15 Ag3 -18(6) .
C50 C51 N15 N14 1(4) .
C52 C51 N15 N14 -180(3) .
C50 C51 N15 Ag3A -172(3) .
C52 C51 N15 Ag3A 7(5) .
C50 C51 N15 Ag3 -165(3) .
C52 C51 N15 Ag3 14(4) .
C54 C53 N16 C52 -2(5) .
C54 C53 N16 Ag3 -177(3) .
C54 C53 N16 Ag3B -175(3) .
C54 C53 N16 Ag3A 172(3) .
C51 C52 N16 C53 176(4) .
C56 C52 N16 C53 4(4) .
C51 C52 N16 Ag3 -9(4) .
C56 C52 N16 Ag3 178.7(19) .
C51 C52 N16 Ag3B -13(4) .
C56 C52 N16 Ag3B 175(2) .
C51 C52 N16 Ag3A 0(4) .
C56 C52 N16 Ag3A -172(2) .
C57 C62 N18 N19 -178(3) .
C63 C62 N18 N19 -2(3) .
C57 C62 N18 Ag2 11(4) .
C63 C62 N18 Ag2 -172.4(18) .
C57 C62 N18 Ag2A 17(4) .
C63 C62 N18 Ag2A -167(2) .
C62 N18 N19 C64 1(3) .
Ag2 N18 N19 C64 166(2) .
Ag2A N18 N19 C64 162(2) .
C62 N18 N19 C65 -174(2) .
Ag2 N18 N19 C65 -9(5) .
Ag2A N18 N19 C65 -14(4) .
C63 C64 N19 N18 0(3) .
C63 C64 N19 C65 175(3) .
C66 C65 N19 N18 66(3) .
C66 C65 N19 C64 -108(3) .
C66 C67 N20 C68 6(3) .
C66 C67 N20 Fe1 174.4(18) .
C69 C68 N20 C67 -10(3) .
C71 C68 N20 C67 173(2) .
C69 C68 N20 Fe1 -179.5(19) .
C71 C68 N20 Fe1 3(3) .
C75 C71 N21 C72 -6(3) .
C68 C71 N21 C72 177(2) .
C75 C71 N21 Fe1 -174.3(18) .
C68 C71 N21 Fe1 8(3) .
C73 C72 N21 C71 2(3) .
C73 C72 N21 Fe1 168.7(18) .
C78 C77 N22 N23 5(3) .
C78 C77 N22 C76 179(3) .
C73 C76 N22 C77 -118(3) .
C73 C76 N22 N23 55(3) .
C78 C79 N23 N22 1(3) .
C80 C79 N23 N22 180(2) .
C78 C79 N23 Ag3B 179(2) .
C80 C79 N23 Ag3B -2(3) .
C78 C79 N23 Ag3 -170(2) .
C80 C79 N23 Ag3 9(3) .
C77 N22 N23 C79 -3(3) .
C76 N22 N23 C79 -178(2) .
C77 N22 N23 Ag3B 179(2) .
C76 N22 N23 Ag3B 4(4) .
C77 N22 N23 Ag3 162(2) .
C76 N22 N23 Ag3 -13(4) .
C82 C81 N24 C80 -2(6) .
C82 C81 N24 Ag3A -159(4) .
C82 C81 N24 Ag3 -170(3) .
C82 C81 N24 Ag3B 178(3) .
C79 C80 N24 C81 -179(3) .
C84 C80 N24 C81 22(5) .
C84A C80 N24 C81 -10(5) .
C79 C80 N24 Ag3A -26(4) .
C84 C80 N24 Ag3A 175(3) .
C84A C80 N24 Ag3A 143(3) .
C79 C80 N24 Ag3 -10(4) .
C84 C80 N24 Ag3 -169(3) .
C84A C80 N24 Ag3 159(3) .
C79 C80 N24 Ag3B 2(3) .
C84 C80 N24 Ag3B -158(3) .
C84A C80 N24 Ag3B 171(3) .
C11 N4 Fe1 N20 97.6(18) .
C12 N4 Fe1 N20 -90.0(16) .
C11 N4 Fe1 N13 -1.9(19) .
C12 N4 Fe1 N13 170.5(16) .
C11 N4 Fe1 N5 -176.4(19) .
C12 N4 Fe1 N5 -4.0(16) .
C11 N4 Fe1 N12 -80.5(19) .
C12 N4 Fe1 N12 91.9(16) .
C67 N20 Fe1 N4 12(2) .
C68 N20 Fe1 N4 -179.7(17) .
C67 N20 Fe1 N13 109.3(19) .
C68 N20 Fe1 N13 -82.4(17) .
C67 N20 Fe1 N5 -69.7(19) .
C68 N20 Fe1 N5 98.7(17) .
C67 N20 Fe1 N21 -167(2) .
C68 N20 Fe1 N21 1.0(17) .
C44 N13 Fe1 N4 91.6(19) .
C43 N13 Fe1 N20 169.5(19) .
C44 N13 Fe1 N20 -4(2) .
C43 N13 Fe1 N12 -8.2(19) .
C44 N13 Fe1 N12 178(2) .
C16 N5 Fe1 N4 -171.0(19) .
C15 N5 Fe1 N4 0.5(16) .
C16 N5 Fe1 N20 -76.0(19) .
C15 N5 Fe1 N20 95.4(16) .
C16 N5 Fe1 N12 101.8(19) .
C15 N5 Fe1 N12 -86.8(16) .
C72 N21 Fe1 N20 -172.7(19) .
C71 N21 Fe1 N13 94.6(17) .
C72 N21 Fe1 N13 -72.7(19) .
C71 N21 Fe1 N5 -90.7(17) .
C72 N21 Fe1 N5 101.9(19) .
C71 N21 Fe1 N12 172.7(16) .
C72 N21 Fe1 N12 5(2) .
C40 N12 Fe1 N4 102.3(18) .
C39 N12 Fe1 N4 -66.6(18) .
C40 N12 Fe1 N13 5.3(18) .
C39 N12 Fe1 N13 -163.6(19) .
C40 N12 Fe1 N5 -176.0(18) .
C39 N12 Fe1 N5 15.2(19) .
C40 N12 Fe1 N21 -78.2(18) .
C39 N12 Fe1 N21 112.9(18) .
C1 N1 Ag1 N9 74(4) .
C2 N1 Ag1 N9 -114(3) .
C1 N1 Ag1 N2 4(2) .
C2 N1 Ag1 N2 177(2) .
C1 N1 Ag1 N10 -123(2) .
C2 N1 Ag1 N10 49(2) .
C1 N1 Ag1 Ag1 118(2) 4_656
C2 N1 Ag1 Ag1 -69.2(19) 4_656
C29 N9 Ag1 N1 167(3) .
C30 N9 Ag1 N1 -18(4) .
C29 N9 Ag1 N2 -128.2(18) .
C30 N9 Ag1 N2 47(2) .
C29 N9 Ag1 N10 1.9(17) .
C30 N9 Ag1 N10 177(2) .
C29 N9 Ag1 Ag1 123.1(18) 4_656
C30 N9 Ag1 Ag1 -61.5(19) 4_656
C6 N2 Ag1 N1 0.5(16) .
N3 N2 Ag1 N1 178(3) .
C6 N2 Ag1 N9 -161.7(17) .
N3 N2 Ag1 N9 16(3) .
C6 N2 Ag1 N10 122.0(17) .
N3 N2 Ag1 N10 -60(3) .
C6 N2 Ag1 Ag1 -73.0(17) 4_656
N3 N2 Ag1 Ag1 105(2) 4_656
C34 N10 Ag1 N1 -176.5(17) .
N11 N10 Ag1 N1 8(3) .
C34 N10 Ag1 N9 -2.3(17) .
N11 N10 Ag1 N9 -178(2) .
C34 N10 Ag1 N2 88(2) .
N11 N10 Ag1 N2 -88(2) .
C34 N10 Ag1 Ag1 -76.1(18) 4_656
N11 N10 Ag1 Ag1 108(2) 4_656
C57 N17 Ag2 N18 -7.0(13) .
C58 N17 Ag2 N18 -179.2(12) .
Ag2A N17 Ag2 N18 73(14) .
C57 N17 Ag2 N7 -130.4(13) .
C58 N17 Ag2 N7 57.4(13) .
Ag2A N17 Ag2 N7 -51(14) .
C57 N17 Ag2 Ag2 118.7(12) 4_756
C58 N17 Ag2 Ag2 -53.5(11) 4_756
Ag2A N17 Ag2 Ag2 -162(14) 4_756
C24 N8 Ag2 N18 -117.7(12) .
C25 N8 Ag2 N18 55.7(13) .
Ag2A N8 Ag2 N18 -61(11) .
C24 N8 Ag2 N7 3.5(11) .
C25 N8 Ag2 N7 176.8(12) .
Ag2A N8 Ag2 N7 60(11) .
C24 N8 Ag2 Ag2 117.7(11) 4_756
C25 N8 Ag2 Ag2 -69.0(10) 4_756
Ag2A N8 Ag2 Ag2 174(11) 4_756
N19 N18 Ag2 N17 -168(3) .
C62 N18 Ag2 N17 -0.9(18) .
Ag2A N18 Ag2 N17 -150(7) .
N19 N18 Ag2 N8 13(3) .
C62 N18 Ag2 N8 179.7(17) .
Ag2A N18 Ag2 N8 31(6) .
N19 N18 Ag2 N7 -67(3) .
C62 N18 Ag2 N7 99(2) .
Ag2A N18 Ag2 N7 -50(6) .
N19 N18 Ag2 Ag2 107(3) 4_756
C62 N18 Ag2 Ag2 -86.3(18) 4_756
Ag2A N18 Ag2 Ag2 125(7) 4_756
C23 N7 Ag2 N17 -173(2) .
N6 N7 Ag2 N17 1(3) .
Ag2A N7 Ag2 N17 151(9) .
C23 N7 Ag2 N8 -1.3(19) .
N6 N7 Ag2 N8 173(3) .
Ag2A N7 Ag2 N8 -37(8) .
C23 N7 Ag2 N18 103(2) .
N6 N7 Ag2 N18 -83(3) .
Ag2A N7 Ag2 N18 67(8) .
C23 N7 Ag2 Ag2 -73(2) 4_756
N6 N7 Ag2 Ag2 101(3) 4_756
Ag2A N7 Ag2 Ag2 -109(9) 4_756
C24 N8 Ag2A N7 11.6(17) .
C25 N8 Ag2A N7 177.1(13) .
Ag2 N8 Ag2A N7 -115(12) .
C24 N8 Ag2A N18 -126(2) .
C25 N8 Ag2A N18 40(3) .
Ag2 N8 Ag2A N18 107(12) .
C24 N8 Ag2A N17 109(7) .
C25 N8 Ag2A N17 -86(7) .
Ag2 N8 Ag2A N17 -19(6) .
C23 N7 Ag2A N8 -9(2) .
N6 N7 Ag2A N8 174(3) .
Ag2 N7 Ag2A N8 137(9) .
C23 N7 Ag2A N18 121(3) .
N6 N7 Ag2A N18 -56(4) .
Ag2 N7 Ag2A N18 -93(9) .
C23 N7 Ag2A N17 -170(2) .
N6 N7 Ag2A N17 13(4) .
Ag2 N7 Ag2A N17 -24(7) .
N19 N18 Ag2A N8 28(4) .
C62 N18 Ag2A N8 -170(2) .
Ag2 N18 Ag2A N8 -137(8) .
N19 N18 Ag2A N7 -84(3) .
C62 N18 Ag2A N7 78(3) .
Ag2 N18 Ag2A N7 110(8) .
N19 N18 Ag2A N17 -168(3) .
C62 N18 Ag2A N17 -6(2) .
Ag2 N18 Ag2A N17 26(6) .
C57 N17 Ag2A N8 134(7) .
C58 N17 Ag2A N8 -45(8) .
Ag2 N17 Ag2A N8 30(9) .
C57 N17 Ag2A N7 -132.8(16) .
C58 N17 Ag2A N7 49(2) .
Ag2 N17 Ag2A N7 123(15) .
C57 N17 Ag2A N18 -0.2(16) .
C58 N17 Ag2A N18 -178.6(13) .
Ag2 N17 Ag2A N18 -104(14) .
C53 N16 Ag3 N24 -93(3) .
C52 N16 Ag3 N24 91(3) .
Ag3B N16 Ag3 N24 -103(4) .
Ag3A N16 Ag3 N24 58(2) .
C53 N16 Ag3 N23 52(3) .
C52 N16 Ag3 N23 -123.2(19) .
Ag3B N16 Ag3 N23 42(4) .
Ag3A N16 Ag3 N23 -157(2) .
C53 N16 Ag3 N15 -174(3) .
C52 N16 Ag3 N15 10.9(19) .
Ag3B N16 Ag3 N15 176(4) .
Ag3A N16 Ag3 N15 -22.8(17) .
C81 N24 Ag3 N16 -25(4) .
C80 N24 Ag3 N16 165(2) .
Ag3A N24 Ag3 N16 -64(3) .
Ag3B N24 Ag3 N16 99(4) .
C81 N24 Ag3 N23 180(3) .
C80 N24 Ag3 N23 10.0(19) .
Ag3A N24 Ag3 N23 140.3(18) .
Ag3B N24 Ag3 N23 -56(4) .
C81 N24 Ag3 N15 47(3) .
C80 N24 Ag3 N15 -122(2) .
Ag3A N24 Ag3 N15 8.1(18) .
Ag3B N24 Ag3 N15 171(4) .
C79 N23 Ag3 N16 -172.8(19) .
N22 N23 Ag3 N16 22(3) .
Ag3B N23 Ag3 N16 -49(4) .
C79 N23 Ag3 N24 -10.5(19) .
N22 N23 Ag3 N24 -175(3) .
Ag3B N23 Ag3 N24 114(4) .
C79 N23 Ag3 N15 77(2) .
N22 N23 Ag3 N15 -88(3) .
Ag3B N23 Ag3 N15 -159(5) .
N14 N15 Ag3 N16 -169(4) .
C51 N15 Ag3 N16 -13(2) .
Ag3A N15 Ag3 N16 136(3) .
N14 N15 Ag3 N24 42(4) .
C51 N15 Ag3 N24 -163(3) .
Ag3A N15 Ag3 N24 -14(3) .
N14 N15 Ag3 N23 -32(5) .
C51 N15 Ag3 N23 124(3) .
Ag3A N15 Ag3 N23 -87(3) .
N14 N15 Ag3A N24 25(4) .
C51 N15 Ag3A N24 -165(3) .
Ag3 N15 Ag3A N24 161(4) .
N14 N15 Ag3A N16 -175(4) .
C51 N15 Ag3A N16 -5(3) .
Ag3 N15 Ag3A N16 -39(3) .
C81 N24 Ag3A N15 48(3) .
C80 N24 Ag3A N15 -109(3) .
Ag3 N24 Ag3A N15 -167(3) .
Ag3B N24 Ag3A N15 -174(3) .
C81 N24 Ag3A N16 -93(3) .
C80 N24 Ag3A N16 110(3) .
Ag3 N24 Ag3A N16 52(2) .
Ag3B N24 Ag3A N16 44.9(19) .
C53 N16 Ag3A N15 -173(3) .
C52 N16 Ag3A N15 2.5(18) .
Ag3 N16 Ag3A N15 151(2) .
Ag3B N16 Ag3A N15 160(2) .
C53 N16 Ag3A N24 -23(4) .
C52 N16 Ag3A N24 153(2) .
Ag3 N16 Ag3A N24 -58(2) .
Ag3B N16 Ag3A N24 -49(2) .
C53 N16 Ag3B N23 84(3) .
C52 N16 Ag3B N23 -88(4) .
Ag3 N16 Ag3B N23 -105(5) .
Ag3A N16 Ag3B N23 -116(4) .
C53 N16 Ag3B N24 -128(3) .
C52 N16 Ag3B N24 59(3) .
Ag3 N16 Ag3B N24 42(3) .
Ag3A N16 Ag3B N24 31.5(15) .
C53 N16 Ag3B O1W -9(2) .
C52 N16 Ag3B O1W 178(2) .
Ag3 N16 Ag3B O1W 161(5) .
Ag3A N16 Ag3B O1W 151(3) .
C79 N23 Ag3B N16 159(3) .
N22 N23 Ag3B N16 -23(4) .
Ag3 N23 Ag3B N16 98(5) .
C79 N23 Ag3B N24 2(2) .
N22 N23 Ag3B N24 180(3) .
Ag3 N23 Ag3B N24 -59(4) .
C79 N23 Ag3B O1W -102(2) .
N22 N23 Ag3B O1W 75(3) .
Ag3 N23 Ag3B O1W -163(5) .
C81 N24 Ag3B N16 16(4) .
C80 N24 Ag3B N16 -164(2) .
Ag3A N24 Ag3B N16 -36.3(18) .
Ag3 N24 Ag3B N16 -46(3) .
C81 N24 Ag3B N23 179(3) .
C80 N24 Ag3B N23 -1.7(19) .
Ag3A N24 Ag3B N23 126(2) .
Ag3 N24 Ag3B N23 116(4) .
C81 N24 Ag3B O1W -103(3) .
C80 N24 Ag3B O1W 77(2) .
Ag3A N24 Ag3B O1W -155(3) .
Ag3 N24 Ag3B O1W -165(5) .
